data_1564923
loop_
_publ_author_name
'D\"utsch, Luis'
'Riesinger, Christoph'
'Balazs, Gabor'
'Seidl, Michael'
'Scheer, Manfred'

_publ_section_title
;
 Structural Diversity of Mixed Polypnictogen Complexes: Dicationic E2E'2
 (E, E' = P, As, Sb, Bi) Chains, Cycles and Cages Stabilized by Transition
 Metals
;
_journal_name_full 'Chemical Science'
_journal_paper_doi 10.1039/D1SC04924K
_journal_year 2021
_chemical_formula_moiety 'C14 H10 As Bi Mo2 O4, C14 H9 As1.12 Bi0.88 Mo2 O4, 2(Al C16 F36 O4), 0.1(C H2 Cl2)'
_chemical_formula_sum 'C60.1 H19.2 Al2 As2.12 Bi1.88 Cl0.2 F72 Mo4 O16'
_chemical_formula_weight 3361.68
_space_group_crystal_system triclinic
_space_group_IT_number 2
_space_group_name_Hall '-P 1'
_space_group_name_H-M_alt 'P -1'
_atom_sites_solution_hydrogens geom
_audit_creation_date 2021-07-27
_audit_creation_method
;
Olex2 1.5-alpha
(compiled 2021.07.19 svn.r715e62df for OlexSys, GUI svn.r6380)
;
_audit_update_record
;
2021-08-24 deposited with the CCDC.	2021-10-08 downloaded from the CCDC.
;
_cell_angle_alpha 80.965(3)
_cell_angle_beta 82.393(2)
_cell_angle_gamma 75.244(2)
_cell_formula_units_Z 2
_cell_length_a 14.9100(3)
_cell_length_b 15.9359(6)
_cell_length_c 20.4158(7)
_cell_measurement_reflns_used 13072
_cell_measurement_temperature 123.0(1)
_cell_measurement_theta_max 33.5290
_cell_measurement_theta_min 3.6350
_cell_volume 4611.0(3)
_computing_cell_refinement 'CrysAlisPro 1.171.41.27a (Rigaku OD, 2019)'
_computing_data_collection 'CrysAlisPro 1.171.41.27a (Rigaku OD, 2019)'
_computing_data_reduction 'CrysAlisPro 1.171.41.27a (Rigaku OD, 2019)'
_computing_molecular_graphics 'Olex2 1.5-alpha (Dolomanov et al., 2009)'
_computing_publication_material 'Olex2 1.5-alpha (Dolomanov et al., 2009)'
_computing_structure_refinement 'SHELXL 2018/3 (Sheldrick, 2015)'
_computing_structure_solution 'olex2.solve 1.3-alpha (Bourhis et al., 2015)'
_diffrn_ambient_temperature 123.00(10)
_diffrn_detector_area_resol_mean 5.2548
_diffrn_detector_type AtlasS2
_diffrn_measured_fraction_theta_full 0.992
_diffrn_measured_fraction_theta_max 0.993
_diffrn_measurement_details
;
List of Runs (angles in degrees, time in seconds):

  # Type    Start    End  Width  t~exp~   \w     \q     \k     \f   Frames
#--------------------------------------------------------------------------
  1  \w   -114.00  65.00   1.00   12.50    --  -24.77   0.00 150.00  179
  2  \w     30.00  86.00   1.00   12.50    --   26.49-128.00 -47.00   56
  3  \w     -7.00  39.00   1.00   12.50    --   26.49  77.00  30.00   46
  4  \w     61.00 117.00   1.00   12.50    --   26.49 178.00 -90.00   56
  5  \w     38.00  94.00   1.00   12.50    --   26.49-142.00 141.00   56
;
_diffrn_measurement_device 'four-circle diffractometer'
_diffrn_measurement_device_type 'Xcalibur, AtlasS2, Gemini ultra'
_diffrn_measurement_method '\w scans'
_diffrn_radiation_type MoK\a
_diffrn_radiation_wavelength 0.71073
_diffrn_reflns_av_R_equivalents 0.0396
_diffrn_reflns_av_unetI/netI 0.0744
_diffrn_reflns_Laue_measured_fraction_full 0.992
_diffrn_reflns_Laue_measured_fraction_max 0.993
_diffrn_reflns_limit_h_max 21
_diffrn_reflns_limit_h_min -21
_diffrn_reflns_limit_k_max 17
_diffrn_reflns_limit_k_min -22
_diffrn_reflns_limit_l_max 27
_diffrn_reflns_limit_l_min -29
_diffrn_reflns_number 48635
_diffrn_reflns_point_group_measured_fraction_full 0.992
_diffrn_reflns_point_group_measured_fraction_max 0.993
_diffrn_reflns_theta_full 25.242
_diffrn_reflns_theta_max 30.508
_diffrn_reflns_theta_min 3.366
_exptl_absorpt_coefficient_mu 5.088
_exptl_absorpt_correction_T_max 0.760
_exptl_absorpt_correction_T_min 0.354
_exptl_absorpt_correction_type gaussian
_exptl_absorpt_process_details
;
CrysAlisPro 1.171.41.27a (Rigaku Oxford Diffraction, 2019)
Numerical absorption correction based on gaussian integration over
			a multifaceted crystal model
Empirical absorption correction using spherical harmonics,
 implemented in SCALE3 ABSPACK scaling algorithm.
;
_exptl_crystal_colour black
_exptl_crystal_colour_primary black
_exptl_crystal_density_diffrn 2.421
_exptl_crystal_description rod
_exptl_crystal_F_000 3158
_exptl_crystal_recrystallization_method
'The material was recrystallised from a mixture of CH2Cl2 and hexane  by solvent layering'
_exptl_crystal_size_max 0.606
_exptl_crystal_size_mid 0.135
_exptl_crystal_size_min 0.13
_refine_diff_density_max 1.387
_refine_diff_density_min -1.053
_refine_diff_density_rms 0.151
_refine_ls_extinction_method none
_refine_ls_goodness_of_fit_ref 1.013
_refine_ls_hydrogen_treatment constr
_refine_ls_matrix_type full
_refine_ls_number_parameters 2440
_refine_ls_number_reflns 27938
_refine_ls_number_restraints 1724
_refine_ls_restrained_S_all 1.023
_refine_ls_R_factor_all 0.0721
_refine_ls_R_factor_gt 0.0437
_refine_ls_shift/su_max 0.002
_refine_ls_shift/su_mean 0.000
_refine_ls_structure_factor_coef Fsqd
_refine_ls_weighting_details 'w=1/[\s^2^(Fo^2^)+(0.0322P)^2^] where P=(Fo^2^+2Fc^2^)/3'
_refine_ls_weighting_scheme calc
_refine_ls_wR_factor_gt 0.0814
_refine_ls_wR_factor_ref 0.0920
_reflns_Friedel_coverage 0.000
_reflns_number_gt 20441
_reflns_number_total 27938
_reflns_threshold_expression 'I > 2\s(I)'
_cod_data_source_file d1sc04924k2.cif
_cod_data_source_block cr500_moa
_cod_original_formula_sum 'C60.10 H19.20 Al2 As2.12 Bi1.88 Cl0.20 F72 Mo4 O16'
_cod_database_code 1564923
_shelx_shelxl_version_number 2018/3
_shelx_space_group_comment
;
The symmetry employed for this shelxl refinement is uniquely defined
by the following loop, which should always be used as a source of
symmetry information in preference to the above space-group names.
They are only intended as comments.
;
_shelx_estimated_absorpt_t_max 0.558
_shelx_estimated_absorpt_t_min 0.149
_olex2_refinement_description
;
1. Fixed Uiso
 At 1.2 times of:
  All C(H) groups, All C(H,H) groups
2. Restrained distances
 Cl3-C61 = Cl2-C61
 1.75 with sigma of 0.02
 F55A-C54A = F56A-C54A = F57A-C54A
 1.35 with sigma of 0.01
 F24B-C39B \\sim F24A-C39A \\sim F23B-C39B \\sim F23A-C39A \\sim F22B-C39B
\\sim C39A-F22A
 with sigma of 0.02
 C42A-C41 \\sim C44B-C41 \\sim C44A-C41 \\sim C43B-C41 \\sim C43A-C41 \\sim
C42B-C41
 with sigma of 0.02
 F30B-C42B \\sim F28B-C42B \\sim F29B-C42B \\sim F30A-C42A \\sim F28A-C42A
\\sim F29A-C42A
 with sigma of 0.02
 F22A-F24A \\sim F24A-F23A \\sim F23A-F22A
 with sigma of 0.02
 F29B-F28B \\sim F28B-F30B \\sim F30B-F29B
 with sigma of 0.02
 F38A-C46 \\sim F38B-C46 \\sim F39A-C46 \\sim F39B-C46 \\sim F37-C46
 with sigma of 0.02
 C36B-C33 \\sim C36A-C33 \\sim C33-C36C \\sim C35B-C33 \\sim C35A-C33 \\sim
C33-C35C \\sim C34B-C33 ~
 C34A-C33 \\sim C33-C34C
 with sigma of 0.02
 F57A-F56A \\sim F56A-F55A \\sim F55A-F57A
 with sigma of 0.02
 F17C-C36C \\sim F16C-C36C \\sim F18C-C36C \\sim F16A-C36A \\sim F17A-C36A
\\sim F17B-C36B \\sim F18A-
 C36A \\sim F18B-C36B \\sim F16B-C36B
 with sigma of 0.02
 F15B-C35B \\sim F13B-C35B \\sim F13A-C35A \\sim F14A-C35A \\sim F14B-C35B
\\sim F15A-C35A \\sim F13C-
 C35C \\sim F15C-C35C \\sim F14C-C35C
 with sigma of 0.02
 F33B-C43B \\sim F31-C43B \\sim F32B-C43B
 with sigma of 0.02
 F11C-C34C \\sim F10C-C34C \\sim F10A-C34A \\sim F11B-C34B \\sim F11A-C34A
\\sim F12C-C34C \\sim F12A-
 C34A \\sim F12B-C34B \\sim F10B-C34B
 with sigma of 0.02
 F6B-C31B \\sim F5B-C31B \\sim F4B-C31B \\sim F2B-C30B \\sim F1B-C30B \\sim
F3B-C30B \\sim F7B-C32B ~
 F8B-C32B \\sim F9B-C32B
 with sigma of 0.02
 C31B-C29 \\sim C30B-C29 \\sim C32B-C29
 with sigma of 0.02
 F25B-C40B \\sim F25A-C40A \\sim F27-C40B \\sim F26B-C40B \\sim F26A-C40A
 with sigma of 0.02
 C38A-C37 \\sim C38B-C37 \\sim C39A-C37 \\sim C39B-C37 \\sim C40A-C37 \\sim
C40B-C37
 with sigma of 0.02
 C38A-F21A \\sim C38A-F19A \\sim C38A-F20A
 with sigma of 0.02
 C38A-C40A \\sim C40A-C39A \\sim C39A-C38A
 with sigma of 0.02
 F21A-F19A \\sim F19A-F20A \\sim F20A-F21A
 with sigma of 0.02
 O13B-C45 \\sim O13A-C45
 with sigma of 0.02
 C57-C59B \\sim C59A-C57 \\sim C60A-C57 \\sim C57-C60B \\sim C58A-C57 \\sim
C57-C58B
 with sigma of 0.02
 F68B-C59B \\sim F69B-C59B \\sim F67B-C59B
 with sigma of 0.02
 F72B-C60B \\sim F70B-C60B \\sim F71B-C60B
 with sigma of 0.02
 F64B-C58B \\sim F65B-C58B \\sim F66B-C58B \\sim F65A-C58A \\sim F66A-C58A
\\sim F64A-C58A
 with sigma of 0.02
3. Uiso/Uaniso restraints and constraints
F24B \\sim F23B \\sim F23A \\sim C39B \\sim C39A \\sim F22B \\sim F22A \\sim
F24A: within 1.7A with sigma of 0.01 and sigma for terminal atoms of 0.01
within 1.7A
C43B \\sim F32A \\sim F33B \\sim F32B \\sim C43A \\sim F33A: within 1.7A with
sigma of 0.01 and sigma for terminal atoms of 0.01 within 1.7A
C41 \\sim C43A \\sim C43B \\sim C42B \\sim C42A \\sim C44B \\sim C44A: within
1.7A with sigma of 0.01 and sigma for terminal atoms of 0.01 within 1.7A
C42B \\sim F28B: within 1.7A with sigma of 0.01 and sigma for terminal atoms of
0.02 within 1.7A
F56A \\sim C54A \\sim F57A \\sim F55A: within 1.7A with sigma of 0.01 and sigma
for terminal atoms of 0.01 within 1.7A
F30A \\sim F30B \\sim C42B \\sim C42A: within 1.7A with sigma of 0.01 and sigma
for terminal atoms of 0.01 within 1.7A
F55A \\sim F56B: within 1.7A with sigma of 0.01 and sigma for terminal atoms of
0.01 within 1.7A
O10 \\sim O10A \\sim C33 \\sim C34A \\sim C34B \\sim C34C \\sim C36B \\sim C36A
\\sim C36C \\sim C35B \\sim C35A \\sim C35C: within 1.7A with sigma of 0.01 and
sigma for terminal atoms of 0.02 within 1.7A
F39B \\sim F39A \\sim C46 \\sim F38B \\sim F38A: within 1.7A with sigma of 0.01
and sigma for terminal atoms of 0.01 within 1.7A
As3 \\sim Bi2 \\sim As3 \\sim Bi2 \\sim As2: within 2.7A with sigma of 0.01 and
sigma for terminal atoms of 0.02 within 2.7A
F14C \\sim C35C \\sim F13C \\sim F15C \\sim F15B \\sim C35B \\sim F13B \\sim
F14B: within 1.7A with sigma of 0.02 and sigma for terminal atoms of 0.02
within 1.7A
F11C \\sim F11B \\sim C34C \\sim C34B \\sim F10B \\sim F10C \\sim F12C \\sim
F12B: within 1.7A with sigma of 0.02 and sigma for terminal atoms of 0.02
within 1.7A
F17C \\sim F17B \\sim C36C \\sim F18C \\sim F16C \\sim F16B \\sim C36B \\sim
F18B: within 1.7A with sigma of 0.02 and sigma for terminal atoms of 0.02
within 1.7A
F27 \\sim C40B \\sim C40A \\sim F26A \\sim F25A \\sim F25B \\sim F26B: within
1.7A with sigma of 0.01 and sigma for terminal atoms of 0.02 within 1.7A
C29 \\sim C32B \\sim C32A \\sim C31B \\sim C31A \\sim C30B \\sim C30A \\sim
O9A: within 1.7A with sigma of 0.01 and sigma for terminal atoms of 0.02 within
1.7A
F6B \\sim C31B \\sim F5B \\sim F4B: within 1.7A with sigma of 0.01 and sigma
for terminal atoms of 0.01 within 1.7A
F2B \\sim C30B \\sim F1B \\sim F3B: within 1.7A with sigma of 0.01 and sigma
for terminal atoms of 0.02 within 1.7A
C25A \\sim C24 \\sim C24A \\sim C23A \\sim C23 \\sim C22 \\sim C22A \\sim C26
\\sim C26A \\sim C25: within 1.7A with sigma of 0.01 and sigma for terminal
atoms of 0.02 within 1.7A
F8B \\sim C32B \\sim F7B \\sim F9B: within 1.7A with sigma of 0.01 and sigma
for terminal atoms of 0.02 within 1.7A
F21B \\sim F21A \\sim C38B \\sim F19A \\sim F19B \\sim C38A \\sim F20B \\sim
F20A: within 1.7A with sigma of 0.01 and sigma for terminal atoms of 0.02
within 1.7A
C56B \\sim C53A \\sim C56A \\sim C53B \\sim C54A \\sim C54B \\sim C55B \\sim
C55A \\sim O15: within 1.7A with sigma of 0.01 and sigma for terminal atoms of
0.01 within 1.7A
C40B \\sim C40A \\sim C38B \\sim C38A \\sim C37 \\sim C39A \\sim C39B: within
1.7A with sigma of 0.01 and sigma for terminal atoms of 0.02 within 1.7A
C61 \\sim Cl3 \\sim Cl2: within 1.9A with sigma of 0.01 and sigma for terminal
atoms of 0.02 within 1.9A
F59A \\sim C55A: within 1.7A with sigma of 0.01 and sigma for terminal atoms of
0.01 within 1.7A
F61B \\sim F60A: within 1.7A with sigma of 0.01 and sigma for terminal atoms of
0.02 within 1.7A
F58A \\sim F63B: within 1.7A with sigma of 0.01 and sigma for terminal atoms of
0.02 within 1.7A
F57B \\sim C54B: within 1.7A with sigma of 0.01 and sigma for terminal atoms of
0.02 within 1.7A
C48B \\sim C48A \\sim C45 \\sim C47A \\sim C47B \\sim C46: within 1.7A with
sigma of 0.01 and sigma for terminal atoms of 0.02 within 1.7A
C58B \\sim C58A \\sim C57 \\sim C59B \\sim C59A \\sim C60B \\sim C60A: within
1.7A with sigma of 0.01 and sigma for terminal atoms of 0.02 within 1.7A
F71B \\sim C60B \\sim F72B \\sim F70B: within 1.7A with sigma of 0.01 and sigma
for terminal atoms of 0.02 within 1.7A
F64B \\sim C58B \\sim F66B \\sim F65B: within 1.7A with sigma of 0.01 and sigma
for terminal atoms of 0.02 within 1.7A
F69B \\sim C59B \\sim F67B \\sim F68B: within 1.7A with sigma of 0.01 and sigma
for terminal atoms of 0.02 within 1.7A
4. Others
 Fixed Sof: Bi2(0.88) F7A(0.86) F9A(0.86) F8A(0.86) F5A(0.86) F4A(0.86)
 F6A(0.86) F3A(0.86) F2A(0.86) F1A(0.86) F36A(0.74) F33A(0.74) F32A(0.74)
 F29A(0.74) F28A(0.74) F21A(0.12) F19A(0.12) F20A(0.12) F26A(0.12) F25A(0.12)
 F22A(0.12) F24A(0.12) F23A(0.12) F10A(0.55) F12A(0.55) F11A(0.55) F16A(0.55)
 F18A(0.55) F17A(0.55) F14A(0.55) F13A(0.55) F15A(0.55) O9(0.86) O10A(0.88)
 C22(0.52) HN(0.52) C23(0.52) HO(0.52) C24(0.52) HP(0.52) C25(0.52) HQ(0.52)
 C26(0.52) HR(0.52) C32A(0.86) C31A(0.86) C30A(0.86) C44A(0.74) C43A(0.74)
 C42A(0.74) C38A(0.12) C40A(0.12) C39A(0.12) C34A(0.55) C36A(0.55) C35A(0.55)
 F44A(0.5) F45A(0.5) F43A(0.5) F39B(0.5) F38B(0.5) F40A(0.5) F41A(0.5)
 F42A(0.5) F51A(0.578) F52A(0.578) F53A(0.578) F46A(0.578) F47A(0.578)
 F48A(0.578) F60A(0.5) F59A(0.5) F58A(0.5) F62A(0.5) F63A(0.5) F61A(0.5)
 F57A(0.5) F56A(0.5) F55A(0.5) F67A(0.629) F68A(0.629) F69A(0.629) F71A(0.629)
 F72A(0.629) F70A(0.629) F64A(0.629) F65A(0.629) F66A(0.629) O13A(0.5)
 O16A(0.629) C48A(0.5) C47A(0.5) C51A(0.578) C52A(0.578) C50A(0.578) C53A(0.5)
 C55A(0.5) C56A(0.5) C54A(0.5) C59A(0.629) C60A(0.629) C58A(0.629) F45B(0.5)
 F43B(0.5) F44B(0.5) F39A(0.5) F38A(0.5) F40B(0.5) F41B(0.5) F42B(0.5)
 F51B(0.422) F52B(0.422) F53B(0.422) F54B(0.422) F47B(0.422) F46B(0.422)
 F62B(0.5) F61B(0.5) F63B(0.5) F55B(0.5) F56B(0.5) F57B(0.5) F60B(0.5)
 F58B(0.5) F59B(0.5) F68B(0.371) F69B(0.371) F67B(0.371) F70B(0.371)
 F71B(0.371) F72B(0.371) F65B(0.371) F66B(0.371) F64B(0.371) O13B(0.5)
 O16B(0.371) C48B(0.5) C47B(0.5) C51B(0.422) C52B(0.422) C50B(0.422) C53B(0.5)
 C56B(0.5) C54B(0.5) C55B(0.5) C59B(0.371) C60B(0.371) C58B(0.371) As3(0.12)
 C22A(0.48) HS(0.48) C26A(0.48) HT(0.48) C25A(0.48) HU(0.48) C24A(0.48)
 HV(0.48) C23A(0.48) HW(0.48) Cl2(0.1) Cl3(0.1) C61(0.1) HX(0.1) HY(0.1)
 C42B(0.26) F30A(0.74) F29B(0.26) F28B(0.26) C43B(0.26) F32B(0.26) F33B(0.26)
 C44B(0.26) F36B(0.26) F16B(0.31) C36B(0.31) F18B(0.31) F17B(0.31) F13B(0.31)
 C35B(0.31) F15B(0.31) F14B(0.31) F10B(0.31) F12B(0.31) C34B(0.31) F11B(0.31)
 O10(0.12) C35C(0.14) F14C(0.14) F13C(0.14) F15C(0.14) C36C(0.14) F18C(0.14)
 F17C(0.14) F16C(0.14) C34C(0.14) F11C(0.14) F10C(0.14) F12C(0.14) F9B(0.14)
 C32B(0.14) F8B(0.14) F7B(0.14) F6B(0.14) C31B(0.14) F4B(0.14) F5B(0.14)
 F3B(0.14) C30B(0.14) F2B(0.14) F1B(0.14) O9A(0.14) F21B(0.88) F19B(0.88)
 F20B(0.88) F26B(0.88) F25B(0.88) F22B(0.88) F24B(0.88) F23B(0.88) C38B(0.88)
 C40B(0.88) C39B(0.88) F30B(0.26)
5.a Secondary CH2 refined with riding coordinates:
 C61(HX,HY)
5.b Aromatic/amide H refined with riding coordinates:
 C1(H), C2(HA), C3(HB), C4(HC), C5(HD), C8(HE), C9(HF), C10(HG), C11(HH),
 C12(HI), C15(HJ), C16(HK), C17(HL), C19(HM), C22(HN), C23(HO), C24(HP),
 C25(HQ), C26(HR), C22A(HS), C26A(HT), C25A(HU), C24A(HV), C23A(HW)
;
_olex2_submission_special_instructions 'No special instructions were received'
_oxdiff_exptl_absorpt_empirical_details
;
Empirical correction (ABSPACK) includes:
- Absorption correction using spherical harmonics
- Frame scaling
;

loop_
_space_group_symop_operation_xyz
'x, y, z'
'-x, -y, -z'

loop_
_atom_site_label
_atom_site_type_symbol
_atom_site_fract_x
_atom_site_fract_y
_atom_site_fract_z
_atom_site_U_iso_or_equiv
_atom_site_adp_type
_atom_site_occupancy
_atom_site_site_symmetry_order
_atom_site_calc_flag
_atom_site_refinement_flags_posn
_atom_site_refinement_flags_adp
_atom_site_refinement_flags_occupancy
_atom_site_disorder_assembly
_atom_site_disorder_group
Bi1 Bi 0.57809(2) 0.91684(2) 0.47348(2) 0.02145(4) Uani 1 1 d . . . . .
Bi2 Bi 0.61385(2) 0.48404(2) 1.00278(2) 0.02535(5) Uani 0.88 1 d . U P A 1
Mo1 Mo 0.66471(2) 1.00012(3) 0.35554(2) 0.02151(8) Uani 1 1 d . . . . .
Mo2 Mo 0.75954(2) 0.94216(3) 0.49205(2) 0.02162(8) Uani 1 1 d . . . . .
Mo3 Mo 0.36534(3) 0.59194(3) 0.86148(2) 0.02615(9) Uani 1 1 d . . . . .
Mo4 Mo 0.67268(3) 0.29597(3) 1.01839(2) 0.03128(10) Uani 1 1 d . . . . .
As1 As 0.63527(3) 1.07499(3) 0.46183(2) 0.01904(9) Uani 1 1 d . . . . .
As2 As 0.48077(3) 0.63933(4) 0.92202(3) 0.03236(12) Uani 1 1 d . . . . .
Al1 Al 0.18357(8) 0.18429(9) 0.09240(7) 0.0198(3) Uani 1 1 d . . . . .
Al2 Al 0.74394(10) 0.38191(10) 0.59786(7) 0.0290(3) Uani 1 1 d . . . . .
F7A F -0.0082(3) 0.4685(3) 0.1114(3) 0.0571(13) Uani 0.86 1 d . . P B 1
F9A F 0.1023(4) 0.4388(4) 0.0332(4) 0.0561(16) Uani 0.86 1 d . . P B 1
F8A F 0.0187(5) 0.3470(4) 0.0702(5) 0.0490(16) Uani 0.86 1 d . . P B 1
F5A F 0.1279(5) 0.2828(5) 0.2496(3) 0.070(2) Uani 0.86 1 d . . P C 1
F4A F 0.0451(4) 0.4158(4) 0.2389(3) 0.0721(16) Uani 0.86 1 d . . P C 1
F6A F 0.0001(3) 0.3135(3) 0.2046(2) 0.0566(12) Uani 0.86 1 d . . P C 1
F3A F 0.1527(3) 0.5005(3) 0.1446(3) 0.0672(13) Uani 0.86 1 d . . P D 1
F2A F 0.2421(3) 0.3902(4) 0.1970(3) 0.0659(14) Uani 0.86 1 d . . P D 1
F1A F 0.2594(3) 0.4118(3) 0.0917(3) 0.0663(13) Uani 0.86 1 d . . P D 1
F36A F 0.1590(6) 0.0890(5) -0.0847(4) 0.095(3) Uani 0.74 1 d . . P E 1
F33A F 0.1392(7) 0.3469(7) -0.0922(5) 0.096(4) Uani 0.74 1 d . U P F 1
F32A F 0.1606(5) 0.2551(5) -0.1638(3) 0.077(2) Uani 0.74 1 d . U P F 1
F29A F 0.3749(7) 0.1739(6) -0.0439(6) 0.075(3) Uani 0.74 1 d D . P G 1
F28A F 0.3315(6) 0.2583(8) -0.1293(4) 0.087(3) Uani 0.74 1 d D . P G 1
F21A F 0.247(2) 0.059(3) 0.2273(18) 0.063(6) Uani 0.12 1 d D U P H 1
F19A F 0.412(2) 0.005(3) 0.2458(18) 0.064(7) Uani 0.12 1 d D U P H 1
F20A F 0.346(2) -0.055(2) 0.1616(18) 0.076(7) Uani 0.12 1 d D U P H 1
F26A F 0.418(3) -0.022(3) 0.067(2) 0.054(6) Uani 0.12 1 d D U P I 1
F25A F 0.476(2) 0.115(2) 0.069(2) 0.074(7) Uani 0.12 1 d D U P I 1
F22A F 0.4966(16) 0.090(2) 0.1897(17) 0.067(4) Uani 0.12 1 d D U P J 1
F24A F 0.412(3) 0.209(3) 0.1235(17) 0.071(3) Uani 0.12 1 d D U P J 1
F23A F 0.3390(17) 0.156(2) 0.2267(15) 0.068(4) Uani 0.12 1 d D U P J 1
F10A F -0.0917(10) 0.0637(13) 0.0998(8) 0.046(4) Uani 0.55 1 d D . P K 1
F12A F -0.0501(7) 0.1856(8) 0.0672(7) 0.054(3) Uani 0.55 1 d D . P K 1
F11A F 0.0357(6) 0.0640(7) 0.0335(5) 0.064(3) Uani 0.55 1 d D . P K 1
F16A F 0.0501(9) -0.0664(8) 0.1471(5) 0.050(3) Uani 0.55 1 d D . P L 1
F18A F 0.1748(5) -0.0193(6) 0.1118(5) 0.050(2) Uani 0.55 1 d D . P L 1
F17A F 0.1291(6) -0.0309(6) 0.2170(5) 0.060(3) Uani 0.55 1 d D . P L 1
F14A F -0.0652(8) 0.0408(7) 0.2336(8) 0.069(3) Uani 0.55 1 d D . P M 1
F13A F 0.0175(6) 0.1176(6) 0.2589(4) 0.051(2) Uani 0.55 1 d D . P M 1
F15A F -0.0925(9) 0.1813(6) 0.1951(8) 0.064(4) Uani 0.55 1 d D . P M 1
O1 O 0.4724(2) 1.1347(3) 0.33881(18) 0.0385(9) Uani 1 1 d . . . . .
O2 O 0.7534(2) 1.1624(3) 0.31458(18) 0.0397(9) Uani 1 1 d . . . . .
O3 O 0.8117(2) 0.7625(2) 0.4342(2) 0.0489(11) Uani 1 1 d . . . . .
O4 O 0.9110(2) 1.0100(3) 0.39026(19) 0.0427(10) Uani 1 1 d . . . . .
O5 O 0.5532(3) 0.4604(3) 0.8233(2) 0.0619(13) Uani 1 1 d . . . . .
O6 O 0.4356(3) 0.7356(3) 0.7587(2) 0.0548(12) Uani 1 1 d . . . . .
O7 O 0.8600(2) 0.3575(3) 0.9962(2) 0.0496(11) Uani 1 1 d . . . . .
O8 O 0.7241(3) 0.1643(3) 1.1478(2) 0.0570(12) Uani 1 1 d . . . . .
O9 O 0.1816(3) 0.2805(3) 0.1222(2) 0.0288(10) Uani 0.86 1 d . . P N 1
O11 O 0.2912(2) 0.1157(2) 0.10554(17) 0.0350(8) Uani 1 1 d . . . . .
O10A O 0.0932(3) 0.1438(3) 0.1356(2) 0.0410(11) Uani 0.88 1 d . U P N 1
O14 O 0.7150(2) 0.4939(2) 0.57979(17) 0.0326(8) Uani 1 1 d . . . . .
O15 O 0.7902(2) 0.3374(2) 0.52541(18) 0.0390(9) Uani 1 1 d . U . . .
C1 C 0.7522(4) 0.9664(4) 0.2556(3) 0.0480(16) Uani 1 1 d . . . . .
H H 0.797969 0.997126 0.236067 0.058 Uiso 1 1 calc R U . . .
C2 C 0.6576(4) 0.9913(4) 0.2449(3) 0.0399(13) Uani 1 1 d . . . . .
HA H 0.628418 1.041199 0.216549 0.048 Uiso 1 1 calc R U . . .
C3 C 0.6139(3) 0.9296(4) 0.2835(2) 0.0323(11) Uani 1 1 d . . . . .
HB H 0.549382 0.931311 0.286059 0.039 Uiso 1 1 calc R U . . .
C4 C 0.6805(3) 0.8648(4) 0.3177(3) 0.0348(12) Uani 1 1 d . . . . .
HC H 0.669528 0.815001 0.346884 0.042 Uiso 1 1 calc R U . . .
C5 C 0.7682(3) 0.8881(4) 0.3003(3) 0.0469(16) Uani 1 1 d . . . . .
HD H 0.826267 0.856682 0.315937 0.056 Uiso 1 1 calc R U . . .
C6 C 0.5417(3) 1.0865(3) 0.3467(2) 0.0298(11) Uani 1 1 d . . . . .
C7 C 0.7223(3) 1.1039(4) 0.3326(2) 0.0283(10) Uani 1 1 d . . . . .
C8 C 0.8799(4) 0.9218(5) 0.5584(3) 0.0497(17) Uani 1 1 d . . . . .
HE H 0.942242 0.916380 0.538840 0.060 Uiso 1 1 calc R U . . .
C9 C 0.8367(3) 0.8526(4) 0.5799(3) 0.0425(14) Uani 1 1 d . . . . .
HF H 0.864361 0.792275 0.577867 0.051 Uiso 1 1 calc R U . . .
C10 C 0.7443(3) 0.8890(3) 0.6053(2) 0.0323(11) Uani 1 1 d . . . . .
HG H 0.698843 0.857219 0.623237 0.039 Uiso 1 1 calc R U . . .
C11 C 0.7313(3) 0.9803(4) 0.5993(2) 0.0346(11) Uani 1 1 d . . . . .
HH H 0.675693 1.021039 0.612441 0.042 Uiso 1 1 calc R U . . .
C12 C 0.8159(4) 1.0007(4) 0.5703(3) 0.0425(14) Uani 1 1 d . . . . .
HI H 0.827480 1.057465 0.560692 0.051 Uiso 1 1 calc R U . . .
C13 C 0.7903(3) 0.8301(4) 0.4517(3) 0.0347(12) Uani 1 1 d . . . . .
C14 C 0.8526(3) 0.9858(3) 0.4235(3) 0.0330(11) Uani 1 1 d . . . . .
C15 C 0.2365(4) 0.5284(4) 0.8790(3) 0.0437(14) Uani 1 1 d . . . . .
HJ H 0.217062 0.501930 0.921750 0.052 Uiso 1 1 calc R U . . .
C16 C 0.2036(3) 0.6159(4) 0.8516(3) 0.0409(13) Uani 1 1 d . . . . .
HK H 0.157539 0.658882 0.872723 0.049 Uiso 1 1 calc R U . . .
C17 C 0.2500(4) 0.6293(4) 0.7877(3) 0.0417(13) Uani 1 1 d . . . . .
HL H 0.240853 0.682800 0.758543 0.050 Uiso 1 1 calc R U . . .
C18 C 0.3130(4) 0.5493(4) 0.7741(3) 0.0467(15) Uani 1 1 d . . . . .
C19 C 0.3036(4) 0.4875(4) 0.8316(3) 0.0490(15) Uani 1 1 d . . . . .
HM H 0.337368 0.428022 0.836966 0.059 Uiso 1 1 calc R U . . .
C20 C 0.4854(4) 0.5102(4) 0.8371(3) 0.0418(13) Uani 1 1 d . . . . .
C21 C 0.4111(3) 0.6846(4) 0.7982(3) 0.0407(13) Uani 1 1 d . . . . .
C22 C 0.746(3) 0.2135(15) 0.9333(16) 0.051(3) Uani 0.52 1 d . U P A 1
HN H 0.811662 0.196343 0.924644 0.062 Uiso 0.52 1 calc R U P A 1
C23 C 0.6881(12) 0.1663(10) 0.9773(8) 0.054(3) Uani 0.52 1 d . U P A 1
HO H 0.709536 0.112419 1.004434 0.065 Uiso 0.52 1 calc R U P A 1
C24 C 0.5930(11) 0.2127(11) 0.9743(7) 0.050(3) Uani 0.52 1 d . U P A 1
HP H 0.540336 0.196505 0.999502 0.060 Uiso 0.52 1 calc R U P A 1
C25 C 0.5922(11) 0.2851(9) 0.9280(7) 0.048(3) Uani 0.52 1 d . U P A 1
HQ H 0.536851 0.324507 0.913746 0.058 Uiso 0.52 1 calc R U P A 1
C26 C 0.6834(16) 0.2947(14) 0.9037(13) 0.049(3) Uani 0.52 1 d . U P A 1
HR H 0.700429 0.342297 0.874941 0.058 Uiso 0.52 1 calc R U P A 1
C27 C 0.7912(3) 0.3366(4) 1.0084(3) 0.0380(13) Uani 1 1 d . . . . .
C28 C 0.7054(3) 0.2174(4) 1.1028(3) 0.0397(13) Uani 1 1 d . . . . .
C32A C 0.0600(5) 0.4041(5) 0.0883(4) 0.0402(17) Uani 0.86 1 d . U P B 1
C31A C 0.0747(5) 0.3422(5) 0.2097(4) 0.0450(17) Uani 0.86 1 d . U P C 1
C30A C 0.1956(5) 0.4165(5) 0.1431(4) 0.0426(15) Uani 0.86 1 d . U P D 1
C44A C 0.2351(7) 0.1095(6) -0.0743(5) 0.052(2) Uani 0.74 1 d D U P E 1
C43A C 0.1420(7) 0.2669(7) -0.0999(4) 0.063(2) Uani 0.74 1 d D U P F 1
C42A C 0.3041(6) 0.2356(6) -0.0668(4) 0.059(2) Uani 0.74 1 d D U P G 1
C37 C 0.3618(3) 0.0863(3) 0.1438(3) 0.0333(10) Uani 1 1 d D U . . .
C38A C 0.3409(16) 0.0158(13) 0.2000(10) 0.052(4) Uani 0.12 1 d D U P H 1
C40A C 0.439(3) 0.044(2) 0.091(2) 0.057(4) Uani 0.12 1 d D U P I 1
C39A C 0.4111(16) 0.1447(15) 0.1768(12) 0.065(3) Uani 0.12 1 d D U P J 1
C33 C 0.0404(3) 0.0848(3) 0.1438(3) 0.0413(12) Uani 1 1 d D U . . .
C34A C -0.0199(7) 0.1003(9) 0.0847(6) 0.046(3) Uani 0.55 1 d D U P K 1
C36A C 0.0990(8) -0.0095(7) 0.1552(6) 0.054(3) Uani 0.55 1 d D U P L 1
C35A C -0.0248(8) 0.1077(7) 0.2094(5) 0.052(3) Uani 0.55 1 d D U P M 1
C45 C 0.9005(3) 0.3060(4) 0.6814(3) 0.0440(13) Uani 1 1 d D U . . .
C49 C 0.6813(4) 0.5731(3) 0.5998(3) 0.0363(12) Uani 1 1 d . . . . .
C57 C 0.5857(3) 0.2999(3) 0.6510(3) 0.0346(11) Uani 1 1 d D U . . .
F44A F 0.9322(6) 0.4368(7) 0.6881(7) 0.082(4) Uani 0.5 1 d . . P O 1
F45A F 0.9441(6) 0.4037(6) 0.5914(5) 0.076(3) Uani 0.5 1 d . . P O 1
F43A F 1.0458(7) 0.3338(8) 0.6588(8) 0.079(4) Uani 0.5 1 d . . P O 1
F39B F 0.9727(7) 0.2327(12) 0.5890(6) 0.064(3) Uani 0.5 1 d D U P P 1
F38B F 1.0147(6) 0.1660(9) 0.6799(6) 0.070(3) Uani 0.5 1 d D U P P 1
F40A F 0.8535(8) 0.2170(10) 0.7760(7) 0.070(4) Uani 0.5 1 d . . P Q 1
F41A F 0.8232(11) 0.3585(16) 0.7851(12) 0.043(3) Uani 0.5 1 d . . P Q 1
F42A F 0.9718(8) 0.2727(12) 0.7759(7) 0.090(5) Uani 0.5 1 d . . P Q 1
F49 F 0.6836(2) 0.5052(2) 0.71006(16) 0.0520(9) Uani 1 1 d . . . . .
F51A F 0.5487(12) 0.5606(14) 0.6693(10) 0.061(4) Uani 0.578 1 d . . P R 1
F50 F 0.6306(2) 0.6441(2) 0.6978(2) 0.0640(11) Uani 1 1 d . . . . .
F52A F 0.5727(6) 0.7071(5) 0.5754(4) 0.084(3) Uani 0.578 1 d . . P S 1
F53A F 0.5613(6) 0.5941(7) 0.5356(5) 0.072(3) Uani 0.578 1 d . . P S 1
F54A F 0.6661(3) 0.6561(3) 0.4922(2) 0.0672(11) Uani 1 1 d . . . . .
F46A F 0.7523(6) 0.6962(5) 0.6003(4) 0.078(2) Uani 0.578 1 d . . P T 1
F47A F 0.8329(7) 0.5953(8) 0.5470(6) 0.059(3) Uani 0.578 1 d . . P T 1
F48A F 0.8186(5) 0.5744(7) 0.6541(6) 0.057(2) Uani 0.578 1 d . . P T 1
F60A F 0.8893(16) 0.1871(16) 0.4837(12) 0.086(6) Uani 0.5 1 d . U P U 1
F59A F 0.7612(8) 0.2312(8) 0.4374(5) 0.093(3) Uani 0.5 1 d . U P U 1
F58A F 0.8904(18) 0.242(2) 0.3814(13) 0.081(6) Uani 0.5 1 d . U P U 1
F62A F 0.9880(5) 0.3085(6) 0.4695(5) 0.070(3) Uani 0.5 1 d . . P U 1
F63A F 0.9186(7) 0.4320(8) 0.4885(6) 0.071(3) Uani 0.5 1 d . . P U 1
F61A F 0.9373(6) 0.4000(6) 0.3874(4) 0.075(3) Uani 0.5 1 d . . P U 1
F57A F 0.7592(8) 0.4053(9) 0.3596(4) 0.105(3) Uani 0.5 1 d D U P U 1
F56A F 0.6605(8) 0.4212(10) 0.4464(6) 0.098(4) Uani 0.5 1 d D U P U 1
F55A F 0.7641(15) 0.4949(14) 0.4264(14) 0.092(4) Uani 0.5 1 d D U P U 1
F67A F 0.4180(3) 0.2973(5) 0.6749(5) 0.078(2) Uani 0.629 1 d . . P V 1
F68A F 0.4519(4) 0.4095(4) 0.6110(4) 0.0651(18) Uani 0.629 1 d . . P V 1
F69A F 0.4673(10) 0.3919(8) 0.7176(5) 0.053(3) Uani 0.629 1 d . . P V 1
F71A F 0.6329(4) 0.3102(5) 0.7538(3) 0.0514(17) Uani 0.629 1 d . . P W 1
F72A F 0.6934(4) 0.1908(5) 0.7101(4) 0.0547(19) Uani 0.629 1 d . . P W 1
F70A F 0.5502(5) 0.2170(5) 0.7581(4) 0.071(2) Uani 0.629 1 d . . P W 1
F64A F 0.6763(8) 0.2009(9) 0.5799(5) 0.037(2) Uani 0.629 1 d D . P X 1
F65A F 0.5369(5) 0.2625(5) 0.5559(4) 0.0663(19) Uani 0.629 1 d D . P X 1
F66A F 0.5597(9) 0.1571(7) 0.6408(6) 0.065(3) Uani 0.629 1 d D . P X 1
O13A O 0.8080(4) 0.3336(5) 0.6600(4) 0.0247(16) Uani 0.5 1 d D . P Y 1
O16A O 0.6313(4) 0.3582(4) 0.6237(3) 0.0264(12) Uani 0.629 1 d . . P Y 1
C48A C 0.9544(10) 0.3704(12) 0.6521(11) 0.057(3) Uani 0.5 1 d . U P O 1
C46 C 0.9406(3) 0.2174(4) 0.6542(3) 0.0546(15) Uani 1 1 d D U . . .
C47A C 0.8915(12) 0.2881(18) 0.7517(14) 0.046(3) Uani 0.5 1 d . U P Q 1
C51A C 0.6352(7) 0.5701(7) 0.6711(5) 0.041(2) Uani 0.578 1 d . . P R 1
C52A C 0.6218(8) 0.6338(8) 0.5498(6) 0.052(3) Uani 0.578 1 d . . P S 1
C50A C 0.7738(7) 0.6101(7) 0.6002(6) 0.048(3) Uani 0.578 1 d . . P T 1
C53A C 0.8215(13) 0.345(2) 0.4619(13) 0.056(3) Uani 0.5 1 d . U P U 1
C55A C 0.8405(15) 0.2489(16) 0.4411(11) 0.064(3) Uani 0.5 1 d . U P U 1
C56A C 0.9156(9) 0.3738(9) 0.4502(6) 0.051(3) Uani 0.5 1 d . U P U 1
C54A C 0.7501(10) 0.4144(12) 0.4247(5) 0.079(3) Uani 0.5 1 d D U P U 1
C59A C 0.4782(6) 0.3498(7) 0.6641(6) 0.046(2) Uani 0.629 1 d D U P V 1
C60A C 0.6149(6) 0.2549(7) 0.7207(5) 0.044(2) Uani 0.629 1 d D U P W 1
C58A C 0.5876(7) 0.2276(6) 0.6069(5) 0.045(2) Uani 0.629 1 d D U P X 1
F45B F 1.0162(9) 0.3830(7) 0.6183(5) 0.065(3) Uani 0.5 1 d . . P Y 2
F43B F 1.0667(6) 0.2966(7) 0.6997(6) 0.069(3) Uani 0.5 1 d . . P Y 2
F44B F 0.9688(6) 0.4182(7) 0.7155(5) 0.060(2) Uani 0.5 1 d . . P Y 2
F39A F 1.0001(7) 0.2186(11) 0.6008(6) 0.066(3) Uani 0.5 1 d D U P P 2
F37 F 0.8756(2) 0.1791(3) 0.6483(2) 0.0705(12) Uani 1 1 d D . . . .
F38A F 0.9891(6) 0.1592(8) 0.7028(5) 0.057(3) Uani 0.5 1 d D U P P 2
F40B F 0.8135(7) 0.2383(9) 0.7673(6) 0.063(3) Uani 0.5 1 d . . P Y 2
F41B F 0.8255(18) 0.367(2) 0.7705(13) 0.093(9) Uani 0.5 1 d . . P Y 2
F42B F 0.9362(8) 0.2640(9) 0.8000(6) 0.059(3) Uani 0.5 1 d . . P Y 2
F51B F 0.7778(7) 0.5944(10) 0.6646(8) 0.060(3) Uani 0.422 1 d . . P R 2
F52B F 0.5263(15) 0.5483(17) 0.6556(14) 0.058(5) Uani 0.422 1 d . . P R 2
F53B F 0.5397(8) 0.5577(7) 0.5497(6) 0.049(3) Uani 0.422 1 d . . P R 2
F54B F 0.5179(6) 0.6716(6) 0.5961(5) 0.057(2) Uani 0.422 1 d . . P R 2
F47B F 0.6826(7) 0.7212(6) 0.5677(6) 0.076(3) Uani 0.422 1 d . . P R 2
F46B F 0.7947(9) 0.6198(10) 0.5304(8) 0.063(4) Uani 0.422 1 d . . P R 2
F62B F 0.9544(6) 0.2812(8) 0.4397(6) 0.098(4) Uani 0.5 1 d . . P U 2
F61B F 0.8556(16) 0.1980(14) 0.4668(10) 0.071(6) Uani 0.5 1 d . U P U 2
F63B F 0.8614(18) 0.2672(19) 0.3670(13) 0.066(5) Uani 0.5 1 d . U P U 2
F55B F 0.8830(9) 0.4502(8) 0.4578(6) 0.079(4) Uani 0.5 1 d . . P U 2
F56B F 0.7368(14) 0.5020(13) 0.4307(14) 0.090(4) Uani 0.5 1 d . U P U 2
F57B F 0.8500(10) 0.4349(7) 0.3599(5) 0.112(4) Uani 0.5 1 d . U P U 2
F60B F 0.6955(8) 0.3765(8) 0.3682(5) 0.093(3) Uani 0.5 1 d . . P U 2
F58B F 0.6342(9) 0.3908(9) 0.4670(6) 0.087(4) Uani 0.5 1 d . . P U 2
F59B F 0.6844(7) 0.2737(7) 0.4401(5) 0.083(3) Uani 0.5 1 d . . P U 2
F68B F 0.5182(8) 0.4286(7) 0.5888(6) 0.072(3) Uani 0.371 1 d D U P Y 2
F69B F 0.4715(17) 0.4137(15) 0.6920(11) 0.083(6) Uani 0.371 1 d D U P Y 2
F67B F 0.4372(8) 0.3339(10) 0.6241(7) 0.089(4) Uani 0.371 1 d D U P Y 2
F70B F 0.4999(9) 0.2298(10) 0.7339(6) 0.077(4) Uani 0.371 1 d D U P Y 2
F71B F 0.5931(10) 0.2920(12) 0.7667(6) 0.083(4) Uani 0.371 1 d D U P Y 2
F72B F 0.6541(11) 0.1722(11) 0.7193(10) 0.104(5) Uani 0.371 1 d D U P Y 2
F65B F 0.5874(8) 0.2882(8) 0.5354(5) 0.063(3) Uani 0.371 1 d D U P Y 2
F66B F 0.5513(14) 0.1814(12) 0.6116(10) 0.060(4) Uani 0.371 1 d D U P Y 2
F64B F 0.6878(17) 0.1854(19) 0.5953(13) 0.073(7) Uani 0.371 1 d D U P Y 2
O13B O 0.8402(6) 0.3656(6) 0.6477(5) 0.046(2) Uani 0.5 1 d D . P Y 2
O16B O 0.6715(7) 0.3328(7) 0.6460(5) 0.031(2) Uani 0.371 1 d . . P Y 2
C48B C 0.9882(13) 0.3528(10) 0.6795(8) 0.052(3) Uani 0.5 1 d . U P Y 2
C47B C 0.8648(11) 0.2933(18) 0.7609(13) 0.042(3) Uani 0.5 1 d . U P Y 2
C51B C 0.6920(10) 0.5817(9) 0.6684(7) 0.040(3) Uani 0.422 1 d . . P R 2
C52B C 0.5594(9) 0.5885(9) 0.6008(7) 0.039(3) Uani 0.422 1 d . . P R 2
C50B C 0.7021(12) 0.6423(9) 0.5453(9) 0.054(4) Uani 0.422 1 d . . P R 2
C53B C 0.7983(13) 0.348(2) 0.4583(13) 0.057(3) Uani 0.5 1 d . U P U 2
C56B C 0.8632(14) 0.2700(13) 0.4306(9) 0.060(3) Uani 0.5 1 d . U P U 2
C54B C 0.8234(13) 0.4370(12) 0.4252(8) 0.072(3) Uani 0.5 1 d . U P U 2
C55B C 0.6974(11) 0.3532(12) 0.4309(7) 0.059(3) Uani 0.5 1 d . U P U 2
C59B C 0.4975(10) 0.3749(9) 0.6385(9) 0.055(3) Uani 0.371 1 d D U P Y 2
C60B C 0.5848(10) 0.2454(11) 0.7204(7) 0.053(3) Uani 0.371 1 d D U P Y 2
C58B C 0.6035(14) 0.2407(10) 0.5935(7) 0.048(3) Uani 0.371 1 d D U P Y 2
As3 As 0.5853(3) 0.4603(4) 1.0142(2) 0.0304(12) Uani 0.12 1 d . U P A 2
C22A C 0.752(3) 0.2305(17) 0.9273(18) 0.053(3) Uani 0.48 1 d . U P A 2
HS H 0.810150 0.241973 0.909111 0.064 Uiso 0.48 1 calc R U P A 2
C26A C 0.6683(19) 0.2763(15) 0.9103(14) 0.049(3) Uani 0.48 1 d . U P A 2
HT H 0.660843 0.323589 0.875178 0.059 Uiso 0.48 1 calc R U P A 2
C25A C 0.5924(13) 0.2497(12) 0.9477(9) 0.052(3) Uani 0.48 1 d . U P A 2
HU H 0.527935 0.275564 0.944660 0.062 Uiso 0.48 1 calc R U P A 2
C24A C 0.6356(13) 0.1715(10) 0.9937(8) 0.051(3) Uani 0.48 1 d . U P A 2
HV H 0.604949 0.135764 1.026051 0.061 Uiso 0.48 1 calc R U P A 2
C23A C 0.7378(11) 0.1623(11) 0.9772(8) 0.050(3) Uani 0.48 1 d . U P A 2
HW H 0.785522 0.117760 0.996999 0.060 Uiso 0.48 1 calc R U P A 2
Cl2 Cl 0.7054(10) 0.6509(12) 0.2891(10) 0.070(5) Uani 0.1 1 d D U P Z 3
Cl3 Cl 0.8790(11) 0.5448(15) 0.2421(11) 0.088(6) Uani 0.1 1 d D U P Z 3
C61 C 0.8238(18) 0.622(5) 0.295(4) 0.080(10) Uani 0.1 1 d D U P Z 3
HX H 0.835887 0.597325 0.341876 0.097 Uiso 0.1 1 calc R U P Z 3
HY H 0.849328 0.674571 0.283693 0.097 Uiso 0.1 1 calc R U P Z 3
O12 O 0.1732(2) 0.2010(3) 0.00872(17) 0.0414(9) Uani 1 1 d . . . . .
C41 C 0.2101(4) 0.2027(4) -0.0547(3) 0.0410(12) Uani 1 1 d D U . . .
C42B C 0.2276(14) 0.2935(11) -0.0807(9) 0.062(3) Uani 0.26 1 d D U P E 2
F30A F 0.3016(5) 0.2963(5) -0.0314(4) 0.0775(19) Uani 0.74 1 d D U P G 1
F29B F 0.2882(14) 0.2851(19) -0.1322(10) 0.074(8) Uani 0.26 1 d D . P E 2
F28B F 0.1613(16) 0.3592(19) -0.1006(14) 0.088(8) Uani 0.26 1 d D U P E 2
C43B C 0.1285(11) 0.1975(13) -0.0959(8) 0.063(3) Uani 0.26 1 d D U P E 2
F32B F 0.1115(13) 0.1212(15) -0.0921(10) 0.069(4) Uani 0.26 1 d D U P E 2
F31 F 0.0550(3) 0.2563(4) -0.0802(2) 0.110(2) Uani 1 1 d D . . . .
F33B F 0.1439(15) 0.2127(13) -0.1600(9) 0.066(3) Uani 0.26 1 d D U P E 2
C44B C 0.2869(17) 0.1195(14) -0.0678(12) 0.049(4) Uani 0.26 1 d D U P E 2
F34 F 0.2740(3) 0.0515(3) -0.0280(2) 0.0855(14) Uani 1 1 d . . . . .
F35 F 0.2970(3) 0.1045(3) -0.1298(2) 0.0914(15) Uani 1 1 d . . . . .
F36B F 0.3625(15) 0.1308(17) -0.0440(12) 0.069(8) Uani 0.26 1 d . . P E 2
F16B F 0.0566(17) -0.0647(15) 0.1189(10) 0.057(5) Uani 0.31 1 d D U P N 2
C36B C 0.1003(13) -0.0061(10) 0.1292(9) 0.053(3) Uani 0.31 1 d D U P N 2
F18B F 0.1614(13) -0.0040(13) 0.0761(9) 0.069(5) Uani 0.31 1 d D U P N 2
F17B F 0.1531(10) -0.0433(12) 0.1800(11) 0.071(4) Uani 0.31 1 d D U P N 2
F13B F -0.0423(16) 0.0050(12) 0.2301(15) 0.075(6) Uani 0.31 1 d D U P N 2
C35B C -0.0142(14) 0.0797(12) 0.2141(8) 0.058(3) Uani 0.31 1 d D U P N 2
F15B F 0.0496(13) 0.0751(13) 0.2542(10) 0.086(5) Uani 0.31 1 d D U P N 2
F14B F -0.0862(17) 0.1506(14) 0.2099(16) 0.069(5) Uani 0.31 1 d D U P N 2
F10B F -0.104(2) 0.066(3) 0.1167(18) 0.059(6) Uani 0.31 1 d D U P N 2
F12B F -0.0785(15) 0.1908(18) 0.0816(17) 0.084(7) Uani 0.31 1 d D U P N 2
C34B C -0.0359(14) 0.1062(19) 0.0939(10) 0.053(3) Uani 0.31 1 d D U P N 2
F11B F 0.0058(14) 0.0946(14) 0.0316(12) 0.071(4) Uani 0.31 1 d D U P N 2
O10 O 0.126(2) 0.104(2) 0.1208(19) 0.039(4) Uani 0.12 1 d . U P N 3
C35C C -0.0178(17) 0.1409(17) 0.1975(12) 0.058(4) Uani 0.14 1 d D U P N 3
F14C F -0.058(2) 0.2136(19) 0.1597(18) 0.082(7) Uani 0.14 1 d D U P N 3
F13C F -0.077(2) 0.096(3) 0.2321(19) 0.068(6) Uani 0.14 1 d D U P N 3
F15C F 0.0481(18) 0.1447(19) 0.2341(14) 0.057(5) Uani 0.14 1 d D U P N 3
C36C C 0.0658(17) -0.0139(11) 0.1749(16) 0.057(4) Uani 0.14 1 d D U P N 3
F18C F 0.133(2) -0.064(2) 0.1368(19) 0.077(5) Uani 0.14 1 d D U P N 3
F17C F 0.096(2) -0.016(3) 0.2354(17) 0.069(8) Uani 0.14 1 d D U P N 3
F16C F -0.0028(19) -0.0555(17) 0.1762(18) 0.063(6) Uani 0.14 1 d D U P N 3
C34C C 0.002(2) 0.081(2) 0.0771(12) 0.053(4) Uani 0.14 1 d D U P N 3
F11C F 0.065(3) 0.021(2) 0.043(2) 0.077(8) Uani 0.14 1 d D U P N 3
F10C F -0.083(2) 0.070(3) 0.072(2) 0.055(6) Uani 0.14 1 d D U P N 3
F12C F -0.019(2) 0.163(2) 0.0453(19) 0.063(6) Uani 0.14 1 d D U P N 3
C29 C 0.1290(3) 0.3571(3) 0.1403(3) 0.0295(10) Uani 1 1 d D U . . .
F9B F 0.134(3) 0.417(3) 0.030(2) 0.048(8) Uani 0.14 1 d D U P N 2
C32B C 0.074(3) 0.416(3) 0.083(2) 0.041(4) Uani 0.14 1 d D U P N 2
F8B F 0.009(3) 0.377(3) 0.075(3) 0.057(10) Uani 0.14 1 d D U P N 2
F7B F 0.037(2) 0.494(2) 0.1002(17) 0.069(8) Uani 0.14 1 d D U P N 2
F6B F -0.0157(15) 0.3713(18) 0.2071(13) 0.048(5) Uani 0.14 1 d D U P N 2
C31B C 0.072(2) 0.369(2) 0.210(2) 0.044(4) Uani 0.14 1 d D U P N 2
F4B F 0.083(2) 0.439(2) 0.2302(16) 0.051(5) Uani 0.14 1 d D U P N 2
F5B F 0.105(3) 0.308(2) 0.256(2) 0.042(5) Uani 0.14 1 d D U P N 2
F3B F 0.216(2) 0.464(2) 0.1294(17) 0.067(7) Uani 0.14 1 d D U P N 2
C30B C 0.227(3) 0.3781(19) 0.1393(14) 0.046(4) Uani 0.14 1 d D U P N 2
F2B F 0.266(2) 0.337(2) 0.1933(18) 0.077(8) Uani 0.14 1 d D U P N 2
F1B F 0.2772(14) 0.3437(16) 0.0882(12) 0.044(5) Uani 0.14 1 d D U P N 2
O9A O 0.1434(17) 0.2699(18) 0.1342(15) 0.028(4) Uani 0.14 1 d . U P N 2
F21B F 0.2528(3) 0.1056(4) 0.2379(2) 0.0687(17) Uani 0.88 1 d . U P H 2
F19B F 0.3917(3) 0.0432(4) 0.2583(2) 0.0602(14) Uani 0.88 1 d . U P H 2
F20B F 0.3122(3) -0.0257(3) 0.2173(3) 0.0815(16) Uani 0.88 1 d . U P H 2
F27 F 0.4972(2) -0.0324(3) 0.15347(19) 0.0694(12) Uani 1 1 d D U . . .
F26B F 0.3962(4) -0.0410(4) 0.0917(3) 0.073(2) Uani 0.88 1 d D U P H 2
F25B F 0.4850(3) 0.0508(4) 0.0584(2) 0.0757(16) Uani 0.88 1 d D U P H 2
F22B F 0.4940(3) 0.1392(3) 0.1613(3) 0.0684(13) Uani 0.88 1 d D U P H 2
F24B F 0.4066(3) 0.2145(4) 0.0881(3) 0.0766(16) Uani 0.88 1 d D U P H 2
F23B F 0.3584(3) 0.2152(3) 0.1933(3) 0.0717(13) Uani 0.88 1 d D U P H 2
C38B C 0.3295(4) 0.0560(5) 0.2161(3) 0.0463(16) Uani 0.88 1 d D U P H 2
C40B C 0.4348(5) 0.0123(5) 0.1131(3) 0.0559(18) Uani 0.88 1 d D U P H 2
C39B C 0.4075(5) 0.1638(5) 0.1469(4) 0.0599(16) Uani 0.88 1 d D U P H 2
F30B F 0.2623(13) 0.3196(14) -0.0364(10) 0.064(3) Uani 0.26 1 d D U P E 2

loop_
_atom_site_aniso_label
_atom_site_aniso_U_11
_atom_site_aniso_U_22
_atom_site_aniso_U_33
_atom_site_aniso_U_23
_atom_site_aniso_U_13
_atom_site_aniso_U_12
Bi1 0.01925(7) 0.02054(9) 0.02526(9) -0.00877(7) 0.00602(6) -0.00665(6)
Bi2 0.02527(12) 0.02937(14) 0.01963(12) -0.00048(9) -0.00179(8) -0.00512(9)
Mo1 0.02008(16) 0.0289(2) 0.01872(19) -0.01065(16) 0.00444(13) -0.01028(14)
Mo2 0.01753(16) 0.0210(2) 0.0256(2) -0.00548(16) 0.00177(13) -0.00371(13)
Mo3 0.03134(19) 0.0246(2) 0.0196(2) -0.00268(16) -0.00095(14) -0.00219(15)
Mo4 0.0351(2) 0.0294(2) 0.0311(2) -0.01256(19) 0.00493(16) -0.00969(17)
As1 0.02049(19) 0.0180(2) 0.0196(2) -0.00723(17) 0.00153(15) -0.00518(15)
As2 0.0271(2) 0.0372(3) 0.0324(3) -0.0013(2) 0.00114(18) -0.0109(2)
Al1 0.0210(6) 0.0219(7) 0.0189(7) -0.0071(5) -0.0010(4) -0.0073(5)
Al2 0.0436(8) 0.0188(7) 0.0232(8) -0.0064(6) 0.0040(6) -0.0065(6)
F7A 0.045(2) 0.041(3) 0.078(4) -0.020(2) -0.008(2) 0.0118(19)
F9A 0.065(4) 0.050(4) 0.041(3) 0.012(3) -0.003(3) -0.004(3)
F8A 0.041(3) 0.046(4) 0.066(3) -0.025(3) -0.022(2) -0.003(2)
F5A 0.093(5) 0.074(5) 0.034(3) 0.000(3) 0.001(3) -0.008(3)
F4A 0.084(4) 0.081(4) 0.057(3) -0.050(3) 0.029(3) -0.024(3)
F6A 0.052(2) 0.054(3) 0.063(3) -0.013(2) 0.0244(19) -0.022(2)
F3A 0.077(3) 0.030(2) 0.104(4) -0.027(3) -0.005(3) -0.020(2)
F2A 0.068(3) 0.066(4) 0.081(4) -0.037(3) -0.028(3) -0.021(3)
F1A 0.053(2) 0.058(3) 0.096(4) -0.021(3) 0.018(2) -0.034(2)
F36A 0.118(6) 0.088(6) 0.105(6) -0.038(5) -0.026(5) -0.051(5)
F33A 0.124(6) 0.054(5) 0.083(5) 0.019(4) -0.015(5) 0.010(5)
F32A 0.100(4) 0.098(5) 0.029(3) -0.007(4) -0.023(3) -0.006(4)
F29A 0.054(4) 0.108(8) 0.061(4) 0.004(5) -0.003(3) -0.025(5)
F28A 0.081(6) 0.112(9) 0.057(5) 0.024(5) 0.006(4) -0.030(5)
F21A 0.037(9) 0.093(11) 0.049(10) 0.009(10) 0.001(8) -0.010(10)
F19A 0.047(10) 0.079(12) 0.047(11) 0.001(11) -0.012(10) 0.016(10)
F20A 0.067(12) 0.059(12) 0.094(14) 0.015(12) 0.007(12) -0.025(11)
F26A 0.050(10) 0.053(10) 0.053(10) -0.035(9) -0.019(9) 0.021(9)
F25A 0.043(11) 0.098(14) 0.073(13) -0.006(13) 0.014(11) -0.015(12)
F22A 0.052(7) 0.071(8) 0.092(8) -0.008(7) -0.029(7) -0.031(7)
F24A 0.067(5) 0.064(5) 0.090(5) -0.015(5) -0.019(5) -0.021(5)
F23A 0.071(7) 0.059(8) 0.082(8) -0.029(7) -0.026(7) -0.007(7)
F10A 0.027(5) 0.060(7) 0.061(9) -0.036(8) 0.005(5) -0.016(4)
F12A 0.034(6) 0.043(5) 0.085(9) -0.023(5) -0.020(5) 0.005(4)
F11A 0.047(6) 0.068(9) 0.075(7) -0.048(7) -0.006(5) 0.010(5)
F16A 0.048(5) 0.023(4) 0.082(8) -0.010(5) 0.003(5) -0.016(3)
F18A 0.030(3) 0.030(5) 0.090(7) -0.028(5) 0.008(4) -0.002(3)
F17A 0.055(7) 0.040(5) 0.079(7) -0.003(5) -0.010(5) -0.001(5)
F14A 0.072(7) 0.042(6) 0.093(7) -0.012(7) 0.038(6) -0.034(6)
F13A 0.058(5) 0.055(5) 0.047(4) -0.018(4) 0.011(4) -0.027(4)
F15A 0.042(4) 0.028(5) 0.112(11) -0.021(6) 0.032(5) -0.003(4)
O1 0.0269(17) 0.051(3) 0.035(2) -0.0031(18) -0.0050(14) -0.0055(16)
O2 0.048(2) 0.045(2) 0.033(2) -0.0027(18) 0.0037(15) -0.0287(18)
O3 0.040(2) 0.029(2) 0.075(3) -0.022(2) 0.0146(18) -0.0044(16)
O4 0.0282(17) 0.057(3) 0.045(2) -0.007(2) 0.0085(15) -0.0199(17)
O5 0.060(3) 0.069(3) 0.038(3) -0.014(2) 0.0043(19) 0.019(2)
O6 0.052(2) 0.054(3) 0.045(3) 0.013(2) 0.0084(18) -0.006(2)
O7 0.037(2) 0.052(3) 0.054(3) 0.002(2) 0.0077(17) -0.0117(18)
O8 0.055(2) 0.038(3) 0.062(3) 0.007(2) 0.014(2) 0.0007(19)
O9 0.028(2) 0.028(2) 0.034(3) -0.0173(19) -0.0014(18) -0.0082(18)
O11 0.0330(17) 0.040(2) 0.029(2) -0.0074(17) -0.0107(13) 0.0016(15)
O10A 0.029(2) 0.030(2) 0.065(3) -0.015(2) 0.0136(18) -0.0124(17)
O14 0.0486(19) 0.0198(18) 0.030(2) -0.0035(15) -0.0035(14) -0.0089(15)
O15 0.054(2) 0.039(2) 0.028(2) -0.0189(17) 0.0112(15) -0.0171(16)
C1 0.054(3) 0.066(4) 0.034(3) -0.029(3) 0.021(2) -0.030(3)
C2 0.054(3) 0.052(4) 0.019(3) -0.013(2) 0.004(2) -0.021(3)
C3 0.036(2) 0.043(3) 0.027(3) -0.016(2) -0.0025(19) -0.018(2)
C4 0.036(3) 0.035(3) 0.036(3) -0.020(2) 0.002(2) -0.007(2)
C5 0.023(2) 0.074(5) 0.049(4) -0.051(3) 0.002(2) -0.001(2)
C6 0.031(2) 0.040(3) 0.020(2) -0.006(2) 0.0014(17) -0.013(2)
C7 0.023(2) 0.046(3) 0.018(2) -0.006(2) 0.0003(16) -0.011(2)
C8 0.031(3) 0.073(5) 0.042(4) 0.009(3) -0.014(2) -0.012(3)
C9 0.034(3) 0.036(3) 0.047(4) 0.006(3) -0.007(2) 0.003(2)
C10 0.031(2) 0.036(3) 0.027(3) 0.000(2) -0.0020(18) -0.006(2)
C11 0.040(3) 0.037(3) 0.026(3) -0.004(2) -0.0101(19) -0.005(2)
C12 0.054(3) 0.052(4) 0.030(3) 0.002(3) -0.020(2) -0.027(3)
C13 0.024(2) 0.033(3) 0.045(3) -0.012(2) 0.0066(19) -0.005(2)
C14 0.024(2) 0.033(3) 0.045(3) -0.013(2) -0.0021(19) -0.0063(19)
C15 0.050(3) 0.049(4) 0.041(3) -0.004(3) -0.014(2) -0.025(3)
C16 0.034(3) 0.047(4) 0.046(3) -0.013(3) -0.015(2) -0.007(2)
C17 0.048(3) 0.039(3) 0.040(3) -0.006(3) -0.020(2) -0.004(2)
C18 0.060(3) 0.043(4) 0.038(3) -0.014(3) -0.025(3) 0.002(3)
C19 0.061(4) 0.029(3) 0.063(4) -0.014(3) -0.026(3) -0.008(3)
C20 0.051(3) 0.046(4) 0.023(3) -0.006(2) -0.008(2) 0.003(3)
C21 0.041(3) 0.043(3) 0.031(3) -0.002(3) 0.001(2) -0.002(2)
C22 0.076(5) 0.041(6) 0.037(5) -0.023(5) 0.000(4) -0.006(5)
C23 0.085(6) 0.036(5) 0.046(5) -0.024(4) 0.002(6) -0.015(6)
C24 0.077(5) 0.041(6) 0.039(5) -0.016(4) -0.004(5) -0.023(5)
C25 0.075(5) 0.043(6) 0.032(5) -0.017(4) -0.007(4) -0.016(5)
C26 0.070(6) 0.044(7) 0.034(5) -0.019(5) -0.007(5) -0.008(5)
C27 0.039(3) 0.035(3) 0.036(3) -0.005(2) 0.010(2) -0.008(2)
C28 0.036(3) 0.029(3) 0.048(4) -0.006(3) 0.012(2) -0.003(2)
C32A 0.041(4) 0.034(4) 0.044(4) -0.006(3) -0.004(3) -0.008(3)
C31A 0.054(3) 0.042(4) 0.039(4) -0.018(3) 0.006(3) -0.008(3)
C30A 0.046(4) 0.032(4) 0.057(4) -0.014(3) -0.003(3) -0.018(3)
C44A 0.067(5) 0.055(5) 0.040(4) -0.018(4) -0.006(4) -0.016(4)
C43A 0.086(4) 0.067(4) 0.031(3) -0.001(4) -0.018(3) -0.004(4)
C42A 0.075(4) 0.057(5) 0.045(4) -0.004(4) -0.004(4) -0.022(4)
C37 0.025(2) 0.038(3) 0.040(3) -0.011(2) -0.0069(17) -0.0085(18)
C38A 0.036(6) 0.065(6) 0.049(6) 0.002(6) -0.009(6) -0.006(6)
C40A 0.047(6) 0.059(7) 0.060(6) -0.017(6) -0.014(6) 0.006(6)
C39A 0.057(4) 0.062(5) 0.083(5) -0.018(5) -0.022(4) -0.015(4)
C33 0.0240(19) 0.029(2) 0.072(3) -0.011(2) 0.0083(19) -0.0116(17)
C34A 0.029(5) 0.033(5) 0.072(6) -0.020(4) 0.012(4) -0.004(4)
C36A 0.039(4) 0.028(4) 0.091(6) -0.010(5) 0.012(5) -0.007(4)
C35A 0.047(5) 0.031(5) 0.081(6) -0.009(5) 0.010(4) -0.021(4)
C45 0.034(2) 0.037(3) 0.057(3) -0.015(3) -0.001(2) 0.001(2)
C49 0.053(3) 0.016(3) 0.039(3) -0.002(2) -0.011(2) -0.003(2)
C57 0.040(2) 0.026(2) 0.043(3) -0.011(2) -0.006(2) -0.0130(19)
F44A 0.050(6) 0.050(6) 0.154(13) -0.053(7) -0.012(5) -0.004(5)
F45A 0.061(5) 0.083(7) 0.098(7) -0.025(6) 0.025(5) -0.053(5)
F43A 0.039(6) 0.067(9) 0.140(14) -0.045(8) 0.009(7) -0.019(6)
F39B 0.022(5) 0.058(6) 0.105(6) -0.041(4) 0.015(4) 0.009(4)
F38B 0.029(4) 0.056(5) 0.122(7) -0.038(5) -0.020(4) 0.020(4)
F40A 0.069(8) 0.064(8) 0.068(6) 0.005(5) -0.033(6) 0.005(6)
F41A 0.049(6) 0.057(7) 0.023(7) -0.017(5) 0.002(3) -0.009(5)
F42A 0.054(7) 0.124(11) 0.097(13) -0.029(10) -0.045(6) -0.001(6)
F49 0.068(2) 0.048(2) 0.0274(18) -0.0071(16) -0.0048(14) 0.0093(17)
F51A 0.044(7) 0.081(10) 0.056(7) -0.014(6) 0.009(5) -0.015(5)
F50 0.064(2) 0.050(2) 0.076(3) -0.041(2) -0.0159(18) 0.0130(17)
F52A 0.091(6) 0.039(5) 0.105(7) -0.001(4) -0.039(5) 0.028(4)
F53A 0.054(5) 0.091(8) 0.072(6) 0.019(6) -0.038(4) -0.025(5)
F54A 0.089(3) 0.058(3) 0.054(3) 0.024(2) -0.024(2) -0.026(2)
F46A 0.112(6) 0.037(4) 0.102(6) -0.009(4) -0.024(5) -0.039(4)
F47A 0.060(6) 0.075(8) 0.052(6) -0.009(5) 0.006(4) -0.036(5)
F48A 0.042(5) 0.071(7) 0.066(6) -0.007(5) -0.024(5) -0.023(5)
F60A 0.116(16) 0.054(10) 0.085(14) -0.031(9) 0.030(9) -0.022(9)
F59A 0.101(6) 0.127(7) 0.084(6) -0.072(5) 0.015(5) -0.063(6)
F58A 0.096(15) 0.099(17) 0.063(13) -0.058(11) 0.038(9) -0.044(11)
F62A 0.037(4) 0.083(7) 0.095(7) -0.040(6) 0.010(4) -0.012(4)
F63A 0.065(6) 0.097(8) 0.077(8) -0.063(7) 0.014(5) -0.047(5)
F61A 0.097(6) 0.090(7) 0.044(5) -0.020(5) 0.038(4) -0.045(5)
F57A 0.124(7) 0.162(8) 0.027(4) -0.006(5) -0.024(5) -0.026(6)
F56A 0.096(7) 0.131(9) 0.057(7) -0.001(7) -0.035(5) -0.002(7)
F55A 0.104(9) 0.087(6) 0.052(5) 0.012(5) 0.014(7) 0.015(7)
F67A 0.029(3) 0.065(5) 0.150(8) -0.053(5) 0.011(4) -0.017(3)
F68A 0.053(4) 0.046(4) 0.090(5) -0.016(4) -0.034(3) 0.017(3)
F69A 0.060(4) 0.051(6) 0.051(5) -0.032(4) 0.010(4) -0.014(4)
F71A 0.059(4) 0.066(5) 0.024(3) -0.007(3) -0.008(3) -0.003(3)
F72A 0.040(3) 0.041(4) 0.069(4) 0.020(3) -0.007(3) 0.001(3)
F70A 0.067(4) 0.066(5) 0.065(5) 0.018(4) 0.027(3) -0.025(4)
F64A 0.059(5) 0.021(4) 0.032(4) -0.014(3) 0.010(3) -0.012(3)
F65A 0.076(5) 0.058(5) 0.078(5) -0.033(4) -0.042(4) -0.007(3)
F66A 0.067(5) 0.032(5) 0.100(9) -0.027(5) 0.025(6) -0.029(4)
O13A 0.019(3) 0.021(4) 0.032(4) 0.000(3) -0.001(3) -0.003(3)
O16A 0.029(3) 0.016(3) 0.034(4) -0.009(2) 0.003(2) -0.004(2)
C48A 0.042(6) 0.051(6) 0.081(7) -0.028(6) -0.004(5) -0.004(5)
C46 0.027(2) 0.046(3) 0.088(4) -0.024(3) -0.003(2) 0.005(2)
C47A 0.035(7) 0.047(6) 0.053(7) -0.018(5) -0.009(6) 0.007(7)
C51A 0.033(5) 0.040(6) 0.049(7) -0.020(5) -0.004(4) 0.002(4)
C52A 0.059(7) 0.040(7) 0.054(8) 0.010(6) -0.022(5) -0.007(5)
C50A 0.063(7) 0.032(6) 0.058(8) -0.010(5) -0.020(5) -0.019(5)
C53A 0.079(5) 0.061(4) 0.032(4) -0.021(4) 0.014(4) -0.025(5)
C55A 0.085(6) 0.076(6) 0.045(5) -0.038(5) 0.020(5) -0.040(5)
C56A 0.071(6) 0.049(6) 0.039(5) -0.021(5) 0.018(5) -0.028(5)
C54A 0.095(5) 0.098(5) 0.036(4) -0.009(4) -0.002(4) -0.013(4)
C59A 0.047(4) 0.032(5) 0.061(6) -0.016(4) -0.010(4) -0.007(4)
C60A 0.043(5) 0.038(5) 0.052(5) 0.005(4) 0.000(4) -0.022(4)
C58A 0.047(5) 0.029(5) 0.063(5) -0.015(4) 0.003(4) -0.016(4)
F45B 0.095(8) 0.049(6) 0.062(6) -0.008(4) 0.016(5) -0.046(6)
F43B 0.039(5) 0.049(6) 0.120(10) -0.021(6) -0.017(5) 0.000(4)
F44B 0.058(6) 0.043(5) 0.084(7) -0.029(5) -0.015(4) -0.004(4)
F39A 0.037(6) 0.052(6) 0.099(6) -0.036(4) 0.029(5) 0.002(5)
F37 0.048(2) 0.073(3) 0.103(3) -0.047(3) 0.0006(19) -0.0207(18)
F38A 0.034(4) 0.039(4) 0.093(6) -0.020(4) 0.000(4) 0.007(4)
F40B 0.057(7) 0.074(9) 0.057(7) -0.018(6) 0.020(5) -0.022(6)
F41B 0.136(14) 0.103(15) 0.044(13) -0.027(11) -0.016(8) -0.024(10)
F42B 0.079(9) 0.062(6) 0.032(6) 0.007(4) -0.022(5) -0.011(6)
F51B 0.044(7) 0.072(8) 0.073(8) -0.036(6) -0.019(7) -0.010(7)
F52B 0.050(11) 0.048(7) 0.071(13) -0.016(7) 0.014(8) -0.010(7)
F53B 0.061(7) 0.040(6) 0.052(7) -0.007(5) -0.025(5) -0.013(4)
F54B 0.057(5) 0.030(5) 0.081(7) -0.013(5) -0.023(5) 0.007(4)
F47B 0.094(7) 0.019(5) 0.116(10) -0.005(5) -0.014(6) -0.016(5)
F46B 0.073(11) 0.048(8) 0.072(10) 0.001(6) 0.009(7) -0.032(7)
F62B 0.049(5) 0.134(10) 0.102(9) -0.057(8) 0.022(5) 0.002(5)
F61B 0.115(16) 0.026(5) 0.052(9) -0.016(5) 0.011(7) 0.015(8)
F63B 0.090(13) 0.078(13) 0.038(8) -0.039(8) 0.015(6) -0.023(9)
F55B 0.111(10) 0.082(8) 0.073(8) -0.031(7) 0.025(6) -0.079(8)
F56B 0.109(11) 0.080(6) 0.046(6) 0.003(5) 0.007(7) 0.026(7)
F57B 0.203(11) 0.086(7) 0.053(6) -0.015(5) 0.053(7) -0.072(8)
F60B 0.140(9) 0.110(9) 0.041(6) -0.003(5) -0.015(6) -0.050(7)
F58B 0.100(8) 0.127(11) 0.042(7) 0.009(6) -0.015(5) -0.052(7)
F59B 0.103(7) 0.081(7) 0.083(7) -0.027(6) -0.045(6) -0.024(6)
F68B 0.071(7) 0.062(7) 0.092(8) 0.017(6) -0.050(6) -0.026(6)
F69B 0.064(9) 0.056(11) 0.125(16) -0.042(11) -0.021(12) 0.016(8)
F67B 0.072(7) 0.107(11) 0.106(10) 0.010(9) -0.052(7) -0.045(7)
F70B 0.074(8) 0.110(10) 0.064(8) 0.013(7) -0.014(6) -0.062(7)
F71B 0.100(9) 0.148(11) 0.028(6) -0.029(7) 0.021(6) -0.080(8)
F72B 0.104(11) 0.069(9) 0.134(12) 0.052(9) -0.043(10) -0.037(8)
F65B 0.078(7) 0.081(8) 0.042(6) -0.016(6) -0.013(5) -0.035(6)
F66B 0.052(6) 0.043(10) 0.102(13) -0.037(8) 0.004(8) -0.034(7)
F64B 0.078(10) 0.039(11) 0.106(16) -0.028(11) -0.002(10) -0.014(7)
O13B 0.057(6) 0.034(6) 0.044(6) -0.010(4) -0.027(4) 0.008(4)
O16B 0.029(5) 0.025(6) 0.042(7) -0.005(5) -0.007(4) -0.011(4)
C48B 0.047(6) 0.041(6) 0.065(7) -0.021(6) -0.005(5) 0.002(5)
C47B 0.031(7) 0.045(6) 0.049(7) -0.014(6) -0.008(6) 0.000(7)
C51B 0.047(8) 0.028(7) 0.045(9) -0.019(6) -0.015(6) 0.004(6)
C52B 0.048(7) 0.025(7) 0.044(9) -0.008(6) -0.024(6) 0.001(5)
C50B 0.076(11) 0.022(7) 0.070(12) -0.004(7) -0.013(8) -0.024(7)
C53B 0.082(5) 0.059(4) 0.032(4) -0.020(4) 0.017(4) -0.025(5)
C56B 0.082(7) 0.065(6) 0.036(5) -0.025(5) 0.020(5) -0.025(5)
C54B 0.097(5) 0.072(5) 0.043(5) -0.016(5) 0.024(5) -0.023(5)
C55B 0.083(6) 0.069(7) 0.024(5) -0.008(5) -0.004(5) -0.014(6)
C59B 0.060(6) 0.048(6) 0.063(7) -0.006(6) -0.023(6) -0.012(5)
C60B 0.058(6) 0.057(6) 0.055(6) 0.001(5) -0.010(6) -0.036(6)
C58B 0.052(6) 0.033(6) 0.068(6) -0.019(5) -0.007(5) -0.018(5)
As3 0.030(3) 0.038(3) 0.016(2) 0.010(2) 0.0072(17) -0.008(2)
C22A 0.077(6) 0.044(7) 0.036(5) -0.022(6) 0.001(5) -0.003(6)
C26A 0.074(6) 0.043(6) 0.031(5) -0.017(5) -0.015(5) -0.004(5)
C25A 0.076(5) 0.045(7) 0.043(6) -0.019(5) -0.014(5) -0.016(6)
C24A 0.074(6) 0.039(5) 0.046(5) -0.022(5) 0.003(5) -0.020(5)
C23A 0.076(6) 0.040(5) 0.038(5) -0.026(4) -0.004(5) -0.009(5)
Cl2 0.047(8) 0.070(11) 0.098(13) -0.059(10) -0.007(8) 0.003(7)
Cl3 0.044(8) 0.112(15) 0.108(15) -0.068(13) -0.013(8) 0.017(9)
C61 0.053(14) 0.090(17) 0.101(18) -0.061(16) -0.012(14) 0.009(14)
O12 0.048(2) 0.048(2) 0.0208(19) -0.0105(17) -0.0057(14) 0.0066(17)
C41 0.056(3) 0.044(3) 0.022(2) -0.010(2) -0.010(2) -0.004(2)
C42B 0.079(5) 0.060(5) 0.051(5) -0.009(5) -0.010(5) -0.021(5)
F30A 0.094(5) 0.070(5) 0.083(4) -0.017(3) -0.023(4) -0.034(4)
F29B 0.103(19) 0.070(16) 0.046(12) -0.019(11) 0.044(12) -0.035(14)
F28B 0.103(13) 0.041(11) 0.117(16) -0.004(11) 0.024(11) -0.032(10)
C43B 0.082(5) 0.075(6) 0.031(5) -0.007(5) -0.018(5) -0.009(5)
F32B 0.080(9) 0.087(10) 0.057(8) -0.021(7) -0.037(7) -0.029(8)
F31 0.060(3) 0.191(6) 0.054(3) -0.008(3) -0.024(2) 0.020(3)
F33B 0.093(6) 0.080(7) 0.022(5) -0.008(6) -0.023(5) -0.005(6)
C44B 0.066(7) 0.053(7) 0.024(6) -0.016(6) -0.004(7) -0.001(7)
F34 0.136(4) 0.038(2) 0.074(3) -0.010(2) -0.017(3) 0.001(2)
F35 0.109(3) 0.111(4) 0.047(3) -0.054(3) -0.001(2) 0.010(3)
F36B 0.044(11) 0.11(2) 0.023(8) -0.009(13) 0.007(7) 0.021(11)
F16B 0.043(7) 0.035(7) 0.095(11) -0.015(8) -0.012(8) -0.005(5)
C36B 0.039(5) 0.030(5) 0.087(7) -0.002(6) 0.005(5) -0.010(5)
F18B 0.066(9) 0.044(8) 0.089(11) -0.022(9) 0.016(8) -0.003(6)
F17B 0.042(7) 0.059(8) 0.105(10) 0.013(9) -0.032(7) -0.003(6)
F13B 0.061(9) 0.063(11) 0.105(12) 0.006(11) 0.013(8) -0.042(9)
C35B 0.049(5) 0.047(6) 0.078(6) -0.005(6) 0.012(5) -0.023(5)
F15B 0.081(9) 0.085(10) 0.084(9) 0.003(9) 0.018(8) -0.026(8)
F14B 0.052(7) 0.052(11) 0.090(10) -0.015(10) 0.040(7) -0.007(9)
F10B 0.044(10) 0.050(10) 0.092(15) -0.011(11) -0.013(9) -0.021(9)
F12B 0.065(12) 0.051(9) 0.114(13) 0.005(9) -0.002(10) 0.015(9)
C34B 0.039(6) 0.039(5) 0.079(6) -0.013(5) -0.001(5) -0.004(5)
F11B 0.064(9) 0.067(9) 0.077(8) -0.025(8) -0.013(8) 0.006(7)
O10 0.027(7) 0.024(7) 0.065(7) -0.007(7) 0.014(7) -0.010(6)
C35C 0.048(6) 0.043(6) 0.081(6) -0.008(6) 0.016(5) -0.021(6)
F14C 0.069(12) 0.049(13) 0.110(14) -0.006(13) 0.025(12) -0.001(11)
F13C 0.057(9) 0.055(11) 0.083(11) -0.004(11) 0.031(9) -0.019(10)
F15C 0.060(10) 0.058(11) 0.065(11) -0.011(10) 0.022(9) -0.046(9)
C36C 0.039(6) 0.036(6) 0.090(7) -0.005(6) 0.006(6) -0.008(5)
F18C 0.067(9) 0.054(9) 0.103(10) -0.013(9) 0.003(9) -0.004(9)
F17C 0.034(12) 0.053(13) 0.099(15) 0.027(13) -0.003(11) 0.005(11)
F16C 0.054(10) 0.034(10) 0.105(14) -0.003(11) 0.008(11) -0.028(9)
C34C 0.040(6) 0.039(6) 0.077(6) -0.017(6) 0.003(6) -0.004(6)
F11C 0.087(14) 0.056(14) 0.073(13) -0.029(13) 0.002(12) 0.018(12)
F10C 0.040(10) 0.052(10) 0.083(12) -0.021(11) -0.008(10) -0.018(9)
F12C 0.050(10) 0.045(10) 0.085(11) -0.021(10) -0.012(10) 0.012(9)
C29 0.033(2) 0.028(2) 0.032(2) -0.0130(19) -0.0005(17) -0.0097(18)
F9B 0.041(15) 0.043(16) 0.047(14) -0.009(13) 0.009(13) 0.011(12)
C32B 0.041(7) 0.036(7) 0.043(7) -0.006(7) -0.002(6) -0.004(7)
F8B 0.056(15) 0.053(19) 0.055(16) -0.010(17) 0.000(13) -0.006(16)
F7B 0.068(15) 0.051(15) 0.069(15) -0.005(13) 0.010(14) 0.009(13)
F6B 0.048(9) 0.046(10) 0.049(9) -0.031(9) 0.018(8) -0.007(8)
C31B 0.049(6) 0.045(7) 0.042(6) -0.023(6) 0.008(6) -0.013(6)
F4B 0.059(10) 0.055(10) 0.047(10) -0.032(9) 0.016(9) -0.022(9)
F5B 0.044(10) 0.053(11) 0.039(10) -0.023(9) 0.003(9) -0.024(9)
F3B 0.065(14) 0.057(15) 0.083(16) -0.009(14) 0.012(13) -0.032(13)
C30B 0.045(7) 0.038(7) 0.056(7) -0.013(7) 0.000(6) -0.011(6)
F2B 0.070(15) 0.071(16) 0.100(17) -0.027(16) -0.028(13) -0.015(14)
F1B 0.040(10) 0.034(11) 0.064(13) -0.014(11) 0.000(9) -0.018(9)
O9A 0.026(8) 0.029(8) 0.038(9) -0.010(8) 0.000(8) -0.019(7)
F21B 0.042(2) 0.111(5) 0.031(2) -0.002(3) 0.0012(16) 0.015(3)
F19B 0.042(2) 0.096(4) 0.028(2) -0.013(2) -0.0153(17) 0.018(2)
F20B 0.070(3) 0.074(3) 0.096(4) 0.041(3) -0.018(3) -0.034(3)
F27 0.055(2) 0.078(3) 0.061(2) -0.023(2) -0.0237(17) 0.0272(18)
F26B 0.072(4) 0.047(3) 0.106(6) -0.037(3) -0.038(3) 0.005(2)
F25B 0.054(2) 0.104(4) 0.049(3) -0.022(3) 0.0156(19) 0.015(3)
F22B 0.048(2) 0.074(3) 0.097(3) -0.010(3) -0.025(2) -0.030(2)
F24B 0.077(3) 0.066(3) 0.092(4) 0.012(3) -0.011(3) -0.039(2)
F23B 0.070(2) 0.058(3) 0.099(4) -0.048(3) -0.032(2) -0.002(2)
C38B 0.027(3) 0.067(4) 0.036(3) 0.001(3) -0.007(2) 0.003(3)
C40B 0.055(3) 0.053(4) 0.055(4) -0.023(3) -0.023(3) 0.015(3)
C39B 0.056(3) 0.056(4) 0.074(4) -0.005(3) -0.019(3) -0.020(3)
F30B 0.081(7) 0.056(6) 0.061(6) -0.012(5) 0.002(6) -0.028(6)

loop_
_atom_type_symbol
_atom_type_description
_atom_type_scat_dispersion_real
_atom_type_scat_dispersion_imag
_atom_type_scat_source
C C 0.0033 0.0016 'International Tables Vol C Tables 4.2.6.8 and 6.1.1.4'
H H 0.0000 0.0000 'International Tables Vol C Tables 4.2.6.8 and 6.1.1.4'
Al Al 0.0645 0.0514 'International Tables Vol C Tables 4.2.6.8 and 6.1.1.4'
As As 0.0499 2.0058 'International Tables Vol C Tables 4.2.6.8 and 6.1.1.4'
Bi Bi -4.1077 10.2566 'International Tables Vol C Tables 4.2.6.8 and 6.1.1.4'
Cl Cl 0.1484 0.1585 'International Tables Vol C Tables 4.2.6.8 and 6.1.1.4'
F F 0.0171 0.0103 'International Tables Vol C Tables 4.2.6.8 and 6.1.1.4'
Mo Mo -1.6832 0.6857 'International Tables Vol C Tables 4.2.6.8 and 6.1.1.4'
O O 0.0106 0.0060 'International Tables Vol C Tables 4.2.6.8 and 6.1.1.4'

loop_
_exptl_crystal_face_index_h
_exptl_crystal_face_index_k
_exptl_crystal_face_index_l
_exptl_crystal_face_perp_dist
-20 2 0 0.0364
20 -1 0 0.0923
-5 -22 -6 0.3199
4 22 6 0.2656
-1 21 6 0.2437
2 1 -27 0.1434
-20 -1 -6 0.0569
20 1 6 0.0781
2 -3 -28 0.0958
-14 -3 -24 0.0882
21 2 4 0.0807
-21 -1 -3 0.0558
-2 -8 -28 0.1411
0 -21 3 0.2948
-9 -21 2 0.2954
0 3 28 0.0313

loop_
_geom_angle_atom_site_label_1
_geom_angle_atom_site_label_2
_geom_angle_atom_site_label_3
_geom_angle
_geom_angle_site_symmetry_1
_geom_angle_site_symmetry_3
_geom_angle_publ_flag
Mo1 Bi1 Bi1 101.409(11) . 2_676 ?
Mo1 Bi1 Mo2 66.886(11) . . ?
Mo1 Bi1 As1 135.493(12) . 2_676 ?
Mo2 Bi1 Bi1 106.663(11) . 2_676 ?
Mo2 Bi1 As1 146.122(13) . 2_676 ?
As1 Bi1 Bi1 51.288(9) 2_676 2_676 ?
As1 Bi1 Bi1 64.084(10) . 2_676 ?
As1 Bi1 Mo1 53.629(12) . . ?
As1 Bi1 Mo2 51.322(11) . . ?
As1 Bi1 As1 115.372(10) . 2_676 ?
Mo3 Bi2 Bi2 101.549(13) 2_667 2_667 ?
Mo3 Bi2 Mo4 66.844(14) 2_667 . ?
Mo3 Bi2 As2 138.826(15) 2_667 . ?
Mo4 Bi2 Bi2 101.545(14) . 2_667 ?
Mo4 Bi2 As2 140.637(17) . . ?
As2 Bi2 Bi2 60.698(13) 2_667 2_667 ?
As2 Bi2 Bi2 52.229(11) . 2_667 ?
As2 Bi2 Mo3 53.336(15) 2_667 2_667 ?
As2 Bi2 Mo4 51.702(14) 2_667 . ?
As2 Bi2 As2 112.927(14) 2_667 . ?
Bi1 Mo1 Mo2 57.146(10) . . ?
As1 Mo1 Bi1 62.187(13) . . ?
As1 Mo1 Mo2 49.716(14) . . ?
C1 Mo1 Bi1 140.33(16) . . ?
C1 Mo1 Mo2 119.69(16) . . ?
C1 Mo1 As1 151.21(14) . . ?
C1 Mo1 C4 58.6(2) . . ?
C1 Mo1 C5 35.0(2) . . ?
C2 Mo1 Bi1 130.08(13) . . ?
C2 Mo1 Mo2 152.77(15) . . ?
C2 Mo1 As1 155.91(15) . . ?
C2 Mo1 C1 35.19(19) . . ?
C2 Mo1 C4 58.9(2) . . ?
C2 Mo1 C5 58.6(2) . . ?
C3 Mo1 Bi1 94.85(12) . . ?
C3 Mo1 Mo2 135.26(14) . . ?
C3 Mo1 As1 149.83(12) . . ?
C3 Mo1 C1 58.60(18) . . ?
C3 Mo1 C2 35.47(18) . . ?
C3 Mo1 C4 35.28(18) . . ?
C3 Mo1 C5 58.67(17) . . ?
C4 Mo1 Bi1 82.51(13) . . ?
C4 Mo1 Mo2 101.90(13) . . ?
C4 Mo1 As1 142.67(14) . . ?
C4 Mo1 C5 35.39(17) . . ?
C5 Mo1 Bi1 107.31(17) . . ?
C5 Mo1 Mo2 94.36(15) . . ?
C5 Mo1 As1 143.46(14) . . ?
C6 Mo1 Bi1 87.22(13) . . ?
C6 Mo1 Mo2 123.41(14) . . ?
C6 Mo1 As1 75.81(14) . . ?
C6 Mo1 C1 115.6(2) . . ?
C6 Mo1 C2 83.7(2) . . ?
C6 Mo1 C3 84.28(19) . . ?
C6 Mo1 C4 116.44(19) . . ?
C6 Mo1 C5 140.6(2) . . ?
C6 Mo1 C7 86.35(19) . . ?
C7 Mo1 Bi1 136.22(13) . . ?
C7 Mo1 Mo2 91.78(13) . . ?
C7 Mo1 As1 74.26(13) . . ?
C7 Mo1 C1 80.0(2) . . ?
C7 Mo1 C2 92.08(19) . . ?
C7 Mo1 C3 127.39(18) . . ?
C7 Mo1 C4 138.00(18) . . ?
C7 Mo1 C5 104.9(2) . . ?
Bi1 Mo2 Mo1 55.969(10) . . ?
As1 Mo2 Bi1 62.480(13) . . ?
As1 Mo2 Mo1 52.086(14) . . ?
C8 Mo2 Bi1 149.83(14) . . ?
C8 Mo2 Mo1 154.02(14) . . ?
C8 Mo2 As1 130.24(18) . . ?
C8 Mo2 C9 35.0(2) . . ?
C8 Mo2 C10 58.35(18) . . ?
C8 Mo2 C11 58.76(19) . . ?
C9 Mo2 Bi1 116.82(13) . . ?
C9 Mo2 Mo1 160.24(16) . . ?
C9 Mo2 As1 144.88(14) . . ?
C10 Mo2 Bi1 91.91(12) . . ?
C10 Mo2 Mo1 147.60(11) . . ?
C10 Mo2 As1 112.46(12) . . ?
C10 Mo2 C9 35.20(16) . . ?
C11 Mo2 Bi1 100.67(12) . . ?
C11 Mo2 Mo1 137.57(12) . . ?
C11 Mo2 As1 86.35(13) . . ?
C11 Mo2 C9 58.72(19) . . ?
C11 Mo2 C10 35.14(18) . . ?
C12 Mo2 Bi1 134.84(14) . . ?
C12 Mo2 Mo1 140.59(15) . . ?
C12 Mo2 As1 95.76(15) . . ?
C12 Mo2 C8 35.3(2) . . ?
C12 Mo2 C9 58.6(2) . . ?
C12 Mo2 C10 58.62(19) . . ?
C12 Mo2 C11 35.50(17) . . ?
C13 Mo2 Bi1 76.09(13) . . ?
C13 Mo2 Mo1 77.42(16) . . ?
C13 Mo2 As1 126.50(15) . . ?
C13 Mo2 C8 102.7(2) . . ?
C13 Mo2 C9 83.0(2) . . ?
C13 Mo2 C10 100.6(2) . . ?
C13 Mo2 C11 135.7(2) . . ?
C13 Mo2 C12 137.7(2) . . ?
C13 Mo2 C14 89.1(2) . . ?
C14 Mo2 Bi1 128.49(14) . . ?
C14 Mo2 Mo1 72.78(14) . . ?
C14 Mo2 As1 91.34(14) . . ?
C14 Mo2 C8 81.2(2) . . ?
C14 Mo2 C9 109.63(19) . . ?
C14 Mo2 C10 139.55(18) . . ?
C14 Mo2 C11 122.4(2) . . ?
C14 Mo2 C12 88.0(2) . . ?
Bi2 Mo3 Mo4 56.746(13) 2_667 2_667 ?
As2 Mo3 Bi2 62.910(15) . 2_667 ?
As2 Mo3 Mo4 50.335(15) . 2_667 ?
As2 Mo3 As3 50.35(12) . 2_667 ?
C15 Mo3 Bi2 82.02(14) . 2_667 ?
C15 Mo3 Mo4 101.68(15) . 2_667 ?
C15 Mo3 As2 143.11(15) . . ?
C15 Mo3 C16 34.61(19) . . ?
C15 Mo3 As3 94.58(18) . 2_667 ?
C16 Mo3 Bi2 104.34(14) . 2_667 ?
C16 Mo3 Mo4 92.11(14) . 2_667 ?
C16 Mo3 As2 142.00(14) . . ?
C16 Mo3 As3 114.84(17) . 2_667 ?
C17 Mo3 Bi2 138.23(15) . 2_667 ?
C17 Mo3 Mo4 115.32(14) . 2_667 ?
C17 Mo3 As2 148.82(15) . . ?
C17 Mo3 C15 58.4(2) . . ?
C17 Mo3 C16 34.69(19) . . ?
C17 Mo3 As3 149.45(18) . 2_667 ?
C18 Mo3 Bi2 133.02(17) . 2_667 ?
C18 Mo3 Mo4 149.86(14) . 2_667 ?
C18 Mo3 As2 156.14(16) . . ?
C18 Mo3 C15 59.5(2) . . ?
C18 Mo3 C16 58.7(2) . . ?
C18 Mo3 C17 35.68(19) . . ?
C18 Mo3 As3 143.8(2) . 2_667 ?
C19 Mo3 Bi2 96.83(16) . 2_667 ?
C19 Mo3 Mo4 135.78(17) . 2_667 ?
C19 Mo3 As2 152.09(15) . . ?
C19 Mo3 C15 35.2(2) . . ?
C19 Mo3 C16 58.0(2) . . ?
C19 Mo3 C17 58.9(2) . . ?
C19 Mo3 C18 36.2(2) . . ?
C19 Mo3 As3 108.1(2) . 2_667 ?
C20 Mo3 Bi2 87.35(15) . 2_667 ?
C20 Mo3 Mo4 124.83(16) . 2_667 ?
C20 Mo3 As2 77.25(17) . . ?
C20 Mo3 C15 114.1(2) . . ?
C20 Mo3 C16 140.2(2) . . ?
C20 Mo3 C17 119.0(2) . . ?
C20 Mo3 C18 85.3(2) . . ?
C20 Mo3 C19 83.1(2) . . ?
C20 Mo3 C21 87.3(2) . . ?
C20 Mo3 As3 83.36(19) . 2_667 ?
C21 Mo3 Bi2 136.58(17) . 2_667 ?
C21 Mo3 Mo4 92.67(17) . 2_667 ?
C21 Mo3 As2 73.89(17) . . ?
C21 Mo3 C15 138.4(2) . . ?
C21 Mo3 C16 107.0(2) . . ?
C21 Mo3 C17 80.2(2) . . ?
C21 Mo3 C18 89.3(2) . . ?
C21 Mo3 C19 125.2(2) . . ?
C21 Mo3 As3 124.2(2) . 2_667 ?
Bi2 Mo4 Mo3 56.409(12) . 2_667 ?
As2 Mo4 Bi2 63.484(17) 2_667 . ?
As2 Mo4 Mo3 52.260(17) 2_667 2_667 ?
As2 Mo4 As3 51.91(10) 2_667 . ?
C22 Mo4 Bi2 124.7(6) . . ?
C22 Mo4 Mo3 163.1(9) . 2_667 ?
C22 Mo4 As2 144.7(9) . 2_667 ?
C22 Mo4 C24 59.8(9) . . ?
C22 Mo4 C25 58.3(10) . . ?
C22 Mo4 C26 37.1(11) . . ?
C23 Mo4 Bi2 149.4(4) . . ?
C23 Mo4 Mo3 151.1(4) . 2_667 ?
C23 Mo4 As2 117.5(4) . 2_667 ?
C23 Mo4 C22 35.9(7) . . ?
C23 Mo4 C24 35.9(5) . . ?
C23 Mo4 C25 57.4(5) . . ?
C23 Mo4 C26 60.6(7) . . ?
C24 Mo4 Bi2 121.0(4) . . ?
C24 Mo4 Mo3 136.3(4) . 2_667 ?
C24 Mo4 As2 86.1(4) . 2_667 ?
C24 Mo4 C25 33.8(4) . . ?
C25 Mo4 Bi2 92.9(3) . . ?
C25 Mo4 Mo3 137.0(4) . 2_667 ?
C25 Mo4 As2 88.6(4) . 2_667 ?
C26 Mo4 Bi2 91.4(5) . . ?
C26 Mo4 Mo3 147.7(5) . 2_667 ?
C26 Mo4 As2 119.1(6) . 2_667 ?
C26 Mo4 C24 59.8(6) . . ?
C26 Mo4 C25 35.1(6) . . ?
C27 Mo4 Bi2 75.17(15) . . ?
C27 Mo4 Mo3 79.61(16) . 2_667 ?
C27 Mo4 As2 128.22(15) . 2_667 ?
C27 Mo4 C22 84.5(9) . . ?
C27 Mo4 C23 114.0(5) . . ?
C27 Mo4 C24 144.1(4) . . ?
C27 Mo4 C25 124.6(4) . . ?
C27 Mo4 C26 90.3(5) . . ?
C27 Mo4 As3 86.76(19) . . ?
C27 Mo4 C22A 78.9(10) . . ?
C27 Mo4 C26A 99.4(6) . . ?
C27 Mo4 C25A 134.8(5) . . ?
C27 Mo4 C24A 133.7(5) . . ?
C27 Mo4 C23A 96.5(4) . . ?
C28 Mo4 Bi2 126.46(16) . . ?
C28 Mo4 Mo3 70.22(16) . 2_667 ?
C28 Mo4 As2 88.35(13) . 2_667 ?
C28 Mo4 C22 105.0(7) . . ?
C28 Mo4 C23 83.4(4) . . ?
C28 Mo4 C24 99.4(5) . . ?
C28 Mo4 C25 133.2(4) . . ?
C28 Mo4 C26 141.4(6) . . ?
C28 Mo4 C27 92.6(2) . . ?
C28 Mo4 As3 123.78(19) . . ?
C28 Mo4 C22A 110.2(8) . . ?
C28 Mo4 C26A 135.5(6) . . ?
C28 Mo4 C25A 117.6(5) . . ?
C28 Mo4 C24A 81.6(5) . . ?
C28 Mo4 C23A 79.3(4) . . ?
C22A Mo4 As3 124.6(7) . . ?
C22A Mo4 C24A 60.9(9) . . ?
C22A Mo4 C23A 35.1(7) . . ?
C26A Mo4 As3 99.7(6) . . ?
C26A Mo4 C22A 33.7(14) . . ?
C26A Mo4 C25A 35.5(7) . . ?
C26A Mo4 C24A 59.3(7) . . ?
C26A Mo4 C23A 56.9(7) . . ?
C25A Mo4 As3 100.8(5) . . ?
C25A Mo4 C22A 60.1(11) . . ?
C25A Mo4 C24A 37.6(5) . . ?
C25A Mo4 C23A 61.0(6) . . ?
C24A Mo4 As3 134.1(5) . . ?
C24A Mo4 C23A 37.2(5) . . ?
C23A Mo4 As3 156.7(4) . . ?
Bi1 As1 Bi1 64.628(10) . 2_676 ?
Mo1 As1 Bi1 109.064(16) . 2_676 ?
Mo1 As1 Bi1 64.184(14) . . ?
Mo2 As1 Bi1 119.094(17) . 2_676 ?
Mo2 As1 Bi1 66.198(14) . . ?
Mo2 As1 Mo1 78.198(17) . . ?
Bi2 As2 Bi2 67.071(14) 2_667 . ?
Mo3 As2 Bi2 63.754(15) . 2_667 ?
Mo3 As2 Bi2 114.16(2) . . ?
Mo4 As2 Bi2 64.816(16) 2_667 2_667 ?
Mo4 As2 Bi2 116.57(2) 2_667 . ?
Mo4 As2 Mo3 77.407(19) 2_667 . ?
As3 As2 Mo3 67.57(15) 2_667 . ?
O11 Al1 O9 106.32(19) . . ?
O10A Al1 O9 107.5(2) . . ?
O10A Al1 O11 112.8(2) . . ?
O12 Al1 O9 111.5(2) . . ?
O12 Al1 O11 107.98(17) . . ?
O12 Al1 O10A 110.7(2) . . ?
O10 Al1 O11 93.0(11) . . ?
O10 Al1 O12 103.0(13) . . ?
O9A Al1 O11 119.9(9) . . ?
O9A Al1 O12 117.5(10) . . ?
O14 Al2 O15 108.70(19) . . ?
O14 Al2 O16A 102.0(2) . . ?
O14 Al2 O13B 101.2(3) . . ?
O15 Al2 O16A 109.2(2) . . ?
O15 Al2 O13B 106.3(3) . . ?
O13A Al2 O14 120.7(3) . . ?
O13A Al2 O15 110.8(3) . . ?
O13A Al2 O16A 104.7(3) . . ?
O16B Al2 O14 119.5(4) . . ?
O16B Al2 O15 115.6(4) . . ?
O16B Al2 O13B 103.4(5) . . ?
C29 O9 Al1 146.6(4) . . ?
C37 O11 Al1 149.0(3) . . ?
C33 O10A Al1 149.3(4) . . ?
C49 O14 Al2 150.0(4) . . ?
C53A O15 Al2 151.8(14) . . ?
C53B O15 Al2 147.8(12) . . ?
Mo1 C1 H 120.8 . . ?
C2 C1 Mo1 71.3(3) . . ?
C2 C1 H 125.6 . . ?
C2 C1 C5 108.8(5) . . ?
C5 C1 Mo1 74.0(3) . . ?
C5 C1 H 125.6 . . ?
Mo1 C2 HA 120.4 . . ?
C1 C2 Mo1 73.5(3) . . ?
C1 C2 HA 126.1 . . ?
C3 C2 Mo1 71.8(3) . . ?
C3 C2 C1 107.8(5) . . ?
C3 C2 HA 126.1 . . ?
Mo1 C3 HB 119.1 . . ?
C2 C3 Mo1 72.7(3) . . ?
C2 C3 HB 125.4 . . ?
C2 C3 C4 109.2(4) . . ?
C4 C3 Mo1 74.6(3) . . ?
C4 C3 HB 125.4 . . ?
Mo1 C4 HC 122.1 . . ?
C3 C4 Mo1 70.1(3) . . ?
C3 C4 HC 126.5 . . ?
C3 C4 C5 107.0(5) . . ?
C5 C4 Mo1 73.0(3) . . ?
C5 C4 HC 126.5 . . ?
Mo1 C5 HD 122.7 . . ?
C1 C5 Mo1 71.0(3) . . ?
C1 C5 C4 107.2(5) . . ?
C1 C5 HD 126.4 . . ?
C4 C5 Mo1 71.6(3) . . ?
C4 C5 HD 126.4 . . ?
O1 C6 Mo1 176.9(4) . . ?
O2 C7 Mo1 174.5(4) . . ?
Mo2 C8 HE 120.4 . . ?
C9 C8 Mo2 73.5(3) . . ?
C9 C8 HE 125.6 . . ?
C9 C8 C12 108.8(5) . . ?
C12 C8 Mo2 72.2(3) . . ?
C12 C8 HE 125.6 . . ?
Mo2 C9 HF 121.7 . . ?
C8 C9 Mo2 71.5(3) . . ?
C8 C9 HF 126.3 . . ?
C8 C9 C10 107.4(5) . . ?
C10 C9 Mo2 72.2(3) . . ?
C10 C9 HF 126.3 . . ?
Mo2 C10 HG 121.4 . . ?
C9 C10 Mo2 72.6(3) . . ?
C9 C10 HG 125.8 . . ?
C11 C10 Mo2 71.9(3) . . ?
C11 C10 C9 108.3(5) . . ?
C11 C10 HG 125.8 . . ?
Mo2 C11 HH 120.7 . . ?
C10 C11 Mo2 73.0(3) . . ?
C10 C11 HH 126.2 . . ?
C10 C11 C12 107.7(5) . . ?
C12 C11 Mo2 72.0(3) . . ?
C12 C11 HH 126.2 . . ?
Mo2 C12 HI 120.7 . . ?
C8 C12 Mo2 72.5(3) . . ?
C8 C12 C11 107.7(5) . . ?
C8 C12 HI 126.1 . . ?
C11 C12 Mo2 72.5(3) . . ?
C11 C12 HI 126.1 . . ?
O3 C13 Mo2 173.4(5) . . ?
O4 C14 Mo2 172.5(5) . . ?
Mo3 C15 HJ 121.9 . . ?
C16 C15 Mo3 73.5(3) . . ?
C16 C15 HJ 126.4 . . ?
C19 C15 Mo3 69.9(3) . . ?
C19 C15 HJ 126.4 . . ?
C19 C15 C16 107.2(5) . . ?
Mo3 C16 HK 123.0 . . ?
C15 C16 Mo3 71.9(3) . . ?
C15 C16 HK 125.6 . . ?
C17 C16 Mo3 71.2(3) . . ?
C17 C16 C15 108.8(5) . . ?
C17 C16 HK 125.6 . . ?
Mo3 C17 HL 121.2 . . ?
C16 C17 Mo3 74.1(3) . . ?
C16 C17 HL 125.8 . . ?
C16 C17 C18 108.4(5) . . ?
C18 C17 Mo3 70.6(3) . . ?
C18 C17 HL 125.8 . . ?
C17 C18 Mo3 73.7(3) . . ?
C17 C18 C19 106.2(5) . . ?
C19 C18 Mo3 71.6(3) . . ?
Mo3 C19 HM 119.3 . . ?
C15 C19 Mo3 74.9(3) . . ?
C15 C19 C18 109.3(5) . . ?
C15 C19 HM 125.4 . . ?
C18 C19 Mo3 72.2(3) . . ?
C18 C19 HM 125.4 . . ?
O5 C20 Mo3 177.5(6) . . ?
O6 C21 Mo3 175.6(5) . . ?
Mo4 C22 HN 122.7 . . ?
C23 C22 Mo4 70.9(14) . . ?
C23 C22 HN 126.6 . . ?
C23 C22 C26 107(3) . . ?
C26 C22 Mo4 71.5(18) . . ?
C26 C22 HN 126.6 . . ?
Mo4 C23 HO 119.7 . . ?
C22 C23 Mo4 73.2(13) . . ?
C22 C23 HO 125.4 . . ?
C22 C23 C24 109.2(19) . . ?
C24 C23 Mo4 73.4(8) . . ?
C24 C23 HO 125.4 . . ?
Mo4 C24 HP 119.7 . . ?
C23 C24 Mo4 70.7(8) . . ?
C23 C24 HP 126.6 . . ?
C25 C24 Mo4 75.0(9) . . ?
C25 C24 C23 106.8(14) . . ?
C25 C24 HP 126.6 . . ?
Mo4 C25 HQ 126.2 . . ?
C24 C25 Mo4 71.2(8) . . ?
C24 C25 HQ 123.7 . . ?
C24 C25 C26 112.5(16) . . ?
C26 C25 Mo4 70.5(12) . . ?
C26 C25 HQ 123.7 . . ?
Mo4 C26 HR 118.6 . . ?
C22 C26 Mo4 71.4(19) . . ?
C22 C26 HR 127.9 . . ?
C25 C26 Mo4 74.4(11) . . ?
C25 C26 C22 104(2) . . ?
C25 C26 HR 127.9 . . ?
O7 C27 Mo4 173.0(5) . . ?
O8 C28 Mo4 172.3(5) . . ?
F7A C32A C29 113.0(7) . . ?
F9A C32A F7A 107.4(7) . . ?
F9A C32A F8A 107.1(8) . . ?
F9A C32A C29 112.1(6) . . ?
F8A C32A F7A 106.9(6) . . ?
F8A C32A C29 110.0(6) . . ?
F5A C31A F4A 108.2(7) . . ?
F5A C31A F6A 107.7(7) . . ?
F5A C31A C29 110.2(6) . . ?
F4A C31A C29 112.5(6) . . ?
F6A C31A F4A 107.3(6) . . ?
F6A C31A C29 110.7(6) . . ?
F3A C30A F2A 107.3(6) . . ?
F3A C30A C29 113.9(5) . . ?
F2A C30A C29 110.5(6) . . ?
F1A C30A F3A 107.7(7) . . ?
F1A C30A F2A 105.9(6) . . ?
F1A C30A C29 111.1(6) . . ?
F36A C44A C41 109.3(7) . . ?
F36A C44A F35 110.6(8) . . ?
F34 C44A F36A 107.6(8) . . ?
F34 C44A C41 112.3(7) . . ?
F34 C44A F35 106.8(7) . . ?
F35 C44A C41 110.2(7) . . ?
F33A C43A F32A 111.0(9) . . ?
F33A C43A C41 110.1(8) . . ?
F33A C43A F31 105.6(9) . . ?
F32A C43A C41 113.3(8) . . ?
F32A C43A F31 107.6(8) . . ?
F31 C43A C41 108.9(7) . . ?
F29A C42A C41 111.3(7) . . ?
F28A C42A F29A 105.2(8) . . ?
F28A C42A C41 115.3(8) . . ?
F30A C42A F29A 101.0(8) . . ?
F30A C42A F28A 110.7(9) . . ?
F30A C42A C41 112.1(7) . . ?
O11 C37 C38A 111.0(10) . . ?
O11 C37 C40A 99(2) . . ?
O11 C37 C39A 126.3(10) . . ?
O11 C37 C38B 112.6(4) . . ?
O11 C37 C40B 109.5(4) . . ?
O11 C37 C39B 108.5(5) . . ?
C38A C37 C40A 110.0(14) . . ?
C38A C37 C39A 105.5(11) . . ?
C40A C37 C39A 103.8(13) . . ?
C38B C37 C40B 110.9(5) . . ?
C38B C37 C39B 105.9(5) . . ?
C40B C37 C39B 109.3(5) . . ?
F21A C38A C37 101(2) . . ?
F19A C38A F21A 112.7(13) . . ?
F19A C38A C37 105(2) . . ?
F20A C38A F21A 116.1(14) . . ?
F20A C38A F19A 118.3(14) . . ?
F20A C38A C37 100.2(18) . . ?
F26A C40A F25A 139(4) . . ?
F26A C40A C37 113(2) . . ?
F26A C40A F27 90(3) . . ?
F25A C40A C37 98.4(19) . . ?
F25A C40A F27 115(3) . . ?
C37 C40A F27 92(2) . . ?
F22A C39A C37 103.8(19) . . ?
F24A C39A F22A 116.0(13) . . ?
F24A C39A F23A 119.0(14) . . ?
F24A C39A C37 97(2) . . ?
F23A C39A F22A 120.4(13) . . ?
F23A C39A C37 90.6(18) . . ?
O10A C33 C34A 110.4(7) . . ?
O10A C33 C36A 112.1(6) . . ?
O10A C33 C35A 102.3(6) . . ?
C34A C33 C35A 109.5(6) . . ?
C36A C33 C34A 112.5(8) . . ?
C36A C33 C35A 109.5(7) . . ?
C36B C33 C35B 111.3(11) . . ?
C36B C33 C34B 103.6(13) . . ?
C35B C33 C34B 104.9(12) . . ?
O10 C33 C35C 114.8(19) . . ?
O10 C33 C36C 104.2(17) . . ?
O10 C33 C34C 101(2) . . ?
C35C C33 C36C 109.2(17) . . ?
C35C C33 C34C 122.4(15) . . ?
C34C C33 C36C 102.9(18) . . ?
F10A C34A F12A 109.7(12) . . ?
F10A C34A F11A 109.1(11) . . ?
F10A C34A C33 112.0(12) . . ?
F12A C34A F11A 109.6(10) . . ?
F12A C34A C33 109.2(10) . . ?
F11A C34A C33 107.2(8) . . ?
F16A C36A F17A 108.2(10) . . ?
F16A C36A C33 110.8(10) . . ?
F18A C36A F16A 108.9(10) . . ?
F18A C36A F17A 106.7(9) . . ?
F18A C36A C33 109.5(8) . . ?
F17A C36A C33 112.6(9) . . ?
F14A C35A F15A 108.9(10) . . ?
F14A C35A C33 109.1(9) . . ?
F13A C35A F14A 104.5(11) . . ?
F13A C35A F15A 109.0(11) . . ?
F13A C35A C33 115.5(8) . . ?
F15A C35A C33 109.6(10) . . ?
O13A C45 C48A 109.8(9) . . ?
O13A C45 C46 103.4(5) . . ?
C48A C45 C46 111.5(7) . . ?
C46 C45 C48B 107.3(6) . . ?
C46 C45 C47B 111.9(11) . . ?
C47A C45 O13A 107.6(8) . . ?
C47A C45 C48A 116.6(15) . . ?
C47A C45 C46 107.0(12) . . ?
O13B C45 C46 118.0(6) . . ?
O13B C45 C48B 103.3(8) . . ?
O13B C45 C47B 111.8(9) . . ?
C47B C45 C48B 102.8(11) . . ?
O14 C49 C51A 113.5(6) . . ?
O14 C49 C52A 110.9(6) . . ?
O14 C49 C50A 104.2(5) . . ?
O14 C49 C51B 117.4(7) . . ?
O14 C49 C52B 103.0(6) . . ?
O14 C49 C50B 109.8(7) . . ?
C51A C49 C50A 106.1(7) . . ?
C52A C49 C51A 114.0(7) . . ?
C52A C49 C50A 107.4(7) . . ?
C51B C49 C52B 102.6(8) . . ?
C51B C49 C50B 118.7(9) . . ?
C50B C49 C52B 102.5(8) . . ?
O16A C57 C59A 107.5(6) . . ?
O16A C57 C60A 113.9(6) . . ?
O16A C57 C58A 114.8(6) . . ?
C60A C57 C59A 105.1(6) . . ?
C60A C57 C58A 108.7(7) . . ?
C58A C57 C59A 106.1(6) . . ?
O16B C57 C59B 112.4(7) . . ?
O16B C57 C60B 103.4(7) . . ?
O16B C57 C58B 104.6(8) . . ?
C59B C57 C58B 108.2(10) . . ?
C60B C57 C59B 115.8(9) . . ?
C60B C57 C58B 111.8(9) . . ?
C45 O13A Al2 145.8(6) . . ?
C57 O16A Al2 146.7(5) . . ?
F44A C48A C45 108.9(14) . . ?
F44A C48A F43A 105.1(14) . . ?
F45A C48A C45 117.2(13) . . ?
F45A C48A F44A 106.7(16) . . ?
F45A C48A F43A 109.7(15) . . ?
F43A C48A C45 108.6(15) . . ?
F39B C46 C45 108.8(9) . . ?
F38B C46 C45 117.0(8) . . ?
F38B C46 F39B 102.0(7) . . ?
F39A C46 C45 115.7(10) . . ?
F39A C46 F38A 105.6(7) . . ?
F37 C46 C45 111.9(4) . . ?
F37 C46 F39B 99.9(9) . . ?
F37 C46 F38B 115.2(8) . . ?
F37 C46 F39A 112.5(10) . . ?
F37 C46 F38A 101.4(7) . . ?
F38A C46 C45 108.4(8) . . ?
C45 C47A F41A 113.6(19) . . ?
F40A C47A C45 114(2) . . ?
F40A C47A F41A 100.4(15) . . ?
F42A C47A C45 111.6(14) . . ?
F42A C47A F40A 107(2) . . ?
F42A C47A F41A 110(2) . . ?
F49 C51A C49 110.6(7) . . ?
F49 C51A F51A 111.4(13) . . ?
F49 C51A F50 106.0(8) . . ?
F51A C51A C49 107.3(11) . . ?
F51A C51A F50 109.4(11) . . ?
F50 C51A C49 112.2(8) . . ?
F52A C52A C49 111.0(9) . . ?
F53A C52A C49 108.3(9) . . ?
F53A C52A F52A 107.1(10) . . ?
F53A C52A F54A 105.3(10) . . ?
F54A C52A C49 115.6(8) . . ?
F54A C52A F52A 109.1(9) . . ?
F46A C50A C49 111.7(8) . . ?
F46A C50A F48A 107.1(10) . . ?
F47A C50A C49 112.4(9) . . ?
F47A C50A F46A 105.6(10) . . ?
F47A C50A F48A 108.3(10) . . ?
F48A C50A C49 111.4(9) . . ?
O15 C53A C55A 106(2) . . ?
O15 C53A C56A 111.6(17) . . ?
O15 C53A C54A 107.9(15) . . ?
C56A C53A C55A 108.3(16) . . ?
C54A C53A C55A 116(2) . . ?
C54A C53A C56A 108(2) . . ?
F60A C55A F58A 105(2) . . ?
F60A C55A C53A 113(2) . . ?
F59A C55A F60A 109.3(19) . . ?
F59A C55A F58A 108(2) . . ?
F59A C55A C53A 108.8(18) . . ?
F58A C55A C53A 112(2) . . ?
F62A C56A C53A 112.3(14) . . ?
F63A C56A F62A 100.4(12) . . ?
F63A C56A C53A 113.2(14) . . ?
F61A C56A F62A 106.2(10) . . ?
F61A C56A F63A 111.4(12) . . ?
F61A C56A C53A 112.5(15) . . ?
F57A C54A F55A 105.0(14) . . ?
F57A C54A C53A 111.3(15) . . ?
F56A C54A F57A 107.0(11) . . ?
F56A C54A F55A 104.7(13) . . ?
F56A C54A C53A 117.5(15) . . ?
F55A C54A C53A 110.4(19) . . ?
F67A C59A C57 114.6(7) . . ?
F67A C59A F68A 106.6(9) . . ?
F68A C59A C57 110.2(7) . . ?
F69A C59A C57 109.2(9) . . ?
F69A C59A F67A 107.6(9) . . ?
F69A C59A F68A 108.5(9) . . ?
F71A C60A C57 110.6(8) . . ?
F71A C60A F72A 109.3(8) . . ?
F71A C60A F70A 108.3(9) . . ?
F72A C60A C57 106.9(8) . . ?
F70A C60A C57 113.8(8) . . ?
F70A C60A F72A 107.8(8) . . ?
F64A C58A C57 107.4(9) . . ?
F64A C58A F66A 108.6(11) . . ?
F65A C58A C57 109.6(7) . . ?
F65A C58A F64A 106.0(9) . . ?
F65A C58A F66A 110.8(9) . . ?
F66A C58A C57 114.0(8) . . ?
C45 O13B Al2 143.6(7) . . ?
C57 O16B Al2 146.4(8) . . ?
F45B C48B C45 112.2(13) . . ?
F45B C48B F43B 102.1(16) . . ?
F43B C48B C45 113.5(11) . . ?
F44B C48B C45 113.5(12) . . ?
F44B C48B F45B 107.4(13) . . ?
F44B C48B F43B 107.3(14) . . ?
F40B C47B C45 105.2(18) . . ?
F40B C47B F42B 111(2) . . ?
F41B C47B C45 102(2) . . ?
F41B C47B F40B 116.2(19) . . ?
F41B C47B F42B 109(3) . . ?
F42B C47B C45 112.8(11) . . ?
F49 C51B C49 109.9(9) . . ?
F50 C51B C49 118.0(10) . . ?
F50 C51B F49 103.4(10) . . ?
F50 C51B F51B 110.6(12) . . ?
F51B C51B C49 103.4(12) . . ?
F51B C51B F49 111.7(12) . . ?
F52B C52B C49 110.3(12) . . ?
F52B C52B F53B 108.9(14) . . ?
F52B C52B F54B 109.2(17) . . ?
F53B C52B C49 110.4(10) . . ?
F54B C52B C49 110.7(10) . . ?
F54B C52B F53B 107.2(11) . . ?
F54A C50B C49 121.1(11) . . ?
F54A C50B F47B 105.2(13) . . ?
F54A C50B F46B 107.1(15) . . ?
F47B C50B C49 111.0(13) . . ?
F46B C50B C49 105.1(12) . . ?
F46B C50B F47B 106.4(13) . . ?
O15 C53B C56B 112(2) . . ?
O15 C53B C54B 114(2) . . ?
O15 C53B C55B 110.3(14) . . ?
C56B C53B C54B 112.0(17) . . ?
C56B C53B C55B 104(2) . . ?
C54B C53B C55B 103.7(18) . . ?
F62B C56B C53B 102.6(17) . . ?
F61B C56B F62B 105.8(18) . . ?
F61B C56B F63B 113(2) . . ?
F61B C56B C53B 111.4(19) . . ?
F63B C56B F62B 107.5(18) . . ?
F63B C56B C53B 116(2) . . ?
F55B C54B F56B 112.1(17) . . ?
F55B C54B F57B 114.5(15) . . ?
F55B C54B C53B 107.7(16) . . ?
F56B C54B C53B 104.7(16) . . ?
F57B C54B F56B 107.0(19) . . ?
F57B C54B C53B 110.4(16) . . ?
F60B C55B F59B 104.5(14) . . ?
F60B C55B C53B 114.0(15) . . ?
F58B C55B F60B 117.4(15) . . ?
F58B C55B F59B 102.2(14) . . ?
F58B C55B C53B 110.1(15) . . ?
F59B C55B C53B 107.3(15) . . ?
F68B C59B C57 108.3(12) . . ?
F68B C59B F69B 110.6(16) . . ?
F68B C59B F67B 111.2(15) . . ?
F69B C59B C57 108.6(15) . . ?
F69B C59B F67B 114.3(18) . . ?
F67B C59B C57 103.3(11) . . ?
F70B C60B C57 106.2(10) . . ?
F70B C60B F72B 113.6(14) . . ?
F71B C60B C57 110.6(12) . . ?
F71B C60B F70B 105.9(13) . . ?
F71B C60B F72B 111.2(15) . . ?
F72B C60B C57 109.2(12) . . ?
F65B C58B C57 111.4(12) . . ?
F65B C58B F66B 114.1(15) . . ?
F65B C58B F64B 115.1(17) . . ?
F66B C58B C57 107.1(14) . . ?
F64B C58B C57 110.0(18) . . ?
F64B C58B F66B 98(2) . . ?
Mo4 As3 Mo3 73.52(13) . 2_667 ?
Mo4 As3 As3 130.3(4) . 2_667 ?
As2 As3 Mo3 62.08(12) 2_667 2_667 ?
As2 As3 Mo4 61.55(14) 2_667 . ?
As2 As3 As3 85.2(2) 2_667 2_667 ?
Mo4 C22A HS 119.7 . . ?
C26A C22A Mo4 72(2) . . ?
C26A C22A HS 126.2 . . ?
C26A C22A C23A 108(3) . . ?
C23A C22A Mo4 73.7(16) . . ?
C23A C22A HS 126.2 . . ?
Mo4 C26A HT 122.3 . . ?
C22A C26A Mo4 74(2) . . ?
C22A C26A HT 122.4 . . ?
C22A C26A C25A 115(3) . . ?
C25A C26A Mo4 72.7(13) . . ?
C25A C26A HT 122.4 . . ?
Mo4 C25A HU 120.2 . . ?
C26A C25A Mo4 71.8(13) . . ?
C26A C25A HU 127.8 . . ?
C26A C25A C24A 104.4(16) . . ?
C24A C25A Mo4 72.3(8) . . ?
C24A C25A HU 127.8 . . ?
Mo4 C24A HV 122.2 . . ?
C25A C24A Mo4 70.1(8) . . ?
C25A C24A HV 127.9 . . ?
C23A C24A Mo4 71.7(8) . . ?
C23A C24A C25A 104.1(14) . . ?
C23A C24A HV 127.9 . . ?
Mo4 C23A HW 123.6 . . ?
C22A C23A Mo4 71.2(15) . . ?
C22A C23A C24A 109(2) . . ?
C22A C23A HW 125.7 . . ?
C24A C23A Mo4 71.1(8) . . ?
C24A C23A HW 125.7 . . ?
Cl2 C61 Cl3 110.3(17) . . ?
Cl2 C61 HX 109.6 . . ?
Cl2 C61 HY 109.6 . . ?
Cl3 C61 HX 109.6 . . ?
Cl3 C61 HY 109.6 . . ?
HX C61 HY 108.1 . . ?
C41 O12 Al1 151.7(3) . . ?
C44A C41 C42A 106.5(6) . . ?
C43A C41 C44A 112.2(7) . . ?
C43A C41 C42A 106.2(6) . . ?
O12 C41 C44A 109.4(5) . . ?
O12 C41 C43A 109.8(5) . . ?
O12 C41 C42A 112.7(5) . . ?
O12 C41 C42B 109.7(8) . . ?
O12 C41 C43B 105.2(7) . . ?
O12 C41 C44B 113.1(10) . . ?
C42B C41 C43B 103.5(11) . . ?
C42B C41 C44B 119.9(14) . . ?
C44B C41 C43B 103.6(13) . . ?
F29B C42B C41 107.5(19) . . ?
F29B C42B F28B 104.0(14) . . ?
F28B C42B C41 122(2) . . ?
F30B C42B C41 109.3(17) . . ?
F30B C42B F29B 108.2(16) . . ?
F30B C42B F28B 105.3(15) . . ?
F32B C43B C41 115.9(14) . . ?
F32B C43B F33B 98.4(17) . . ?
F31 C43B C41 108.8(11) . . ?
F31 C43B F32B 112.2(17) . . ?
F31 C43B F33B 105.3(16) . . ?
F33B C43B C41 115.6(16) . . ?
F34 C44B C41 112.3(16) . . ?
F34 C44B F35 110.7(18) . . ?
F34 C44B F36B 99.6(19) . . ?
F35 C44B C41 112.7(15) . . ?
F35 C44B F36B 116(2) . . ?
F36B C44B C41 104.4(18) . . ?
F16B C36B C33 117.8(16) . . ?
F16B C36B F17B 106.6(18) . . ?
F18B C36B C33 114.3(15) . . ?
F18B C36B F16B 103.1(18) . . ?
F18B C36B F17B 104.2(16) . . ?
F17B C36B C33 109.8(14) . . ?
F13B C35B C33 111.9(17) . . ?
F13B C35B F14B 112.4(19) . . ?
F15B C35B C33 103.2(15) . . ?
F15B C35B F13B 106(2) . . ?
F15B C35B F14B 119(2) . . ?
F14B C35B C33 104.0(16) . . ?
F10B C34B C33 111(2) . . ?
F10B C34B F11B 117(2) . . ?
F12B C34B C33 115(2) . . ?
F12B C34B F10B 105(2) . . ?
F12B C34B F11B 98.1(19) . . ?
F11B C34B C33 109.3(17) . . ?
C33 O10 Al1 146(2) . . ?
F14C C35C C33 101.4(19) . . ?
F14C C35C F13C 115(3) . . ?
F13C C35C C33 107(2) . . ?
F15C C35C C33 101(2) . . ?
F15C C35C F14C 119(3) . . ?
F15C C35C F13C 111(3) . . ?
F18C C36C C33 113(2) . . ?
F18C C36C F17C 110(3) . . ?
F17C C36C C33 107(2) . . ?
F16C C36C C33 113.9(19) . . ?
F16C C36C F18C 99(3) . . ?
F16C C36C F17C 114(3) . . ?
F11C C34C C33 109(2) . . ?
F10C C34C C33 125(3) . . ?
F10C C34C F11C 107(3) . . ?
F10C C34C F12C 92(3) . . ?
F12C C34C C33 107(3) . . ?
F12C C34C F11C 116(3) . . ?
O9 C29 C32A 111.3(5) . . ?
O9 C29 C31A 110.6(5) . . ?
O9 C29 C30A 107.5(4) . . ?
C32A C29 C31A 109.8(5) . . ?
C30A C29 C32A 107.7(5) . . ?
C30A C29 C31A 109.8(5) . . ?
C32B C29 C30B 111(2) . . ?
C31B C29 C32B 110.7(19) . . ?
C31B C29 C30B 110.4(14) . . ?
O9A C29 C32B 111.0(19) . . ?
O9A C29 C31B 105.6(17) . . ?
O9A C29 C30B 108.2(15) . . ?
F9B C32B C29 106(4) . . ?
F9B C32B F7B 112(4) . . ?
F8B C32B C29 106(4) . . ?
F8B C32B F9B 111(4) . . ?
F8B C32B F7B 112(4) . . ?
F7B C32B C29 109(3) . . ?
F6B C31B C29 111(2) . . ?
F4B C31B C29 110(3) . . ?
F4B C31B F6B 112(3) . . ?
F4B C31B F5B 102(3) . . ?
F5B C31B C29 112(3) . . ?
F5B C31B F6B 109(3) . . ?
F3B C30B C29 109(3) . . ?
F3B C30B F2B 116(3) . . ?
F2B C30B C29 109(3) . . ?
F1B C30B C29 105(2) . . ?
F1B C30B F3B 110(3) . . ?
F1B C30B F2B 107(3) . . ?
C29 O9A Al1 152(2) . . ?
F21B C38B C37 113.0(5) . . ?
F21B C38B F19B 110.0(6) . . ?
F21B C38B F20B 106.5(6) . . ?
F19B C38B C37 115.1(5) . . ?
F19B C38B F20B 104.4(6) . . ?
F20B C38B C37 107.1(6) . . ?
F27 C40B C37 113.8(5) . . ?
F27 C40B F25B 105.8(6) . . ?
F26B C40B C37 111.7(6) . . ?
F26B C40B F27 109.3(6) . . ?
F26B C40B F25B 108.2(6) . . ?
F25B C40B C37 107.7(5) . . ?
F22B C39B C37 114.2(6) . . ?
F22B C39B F24B 107.1(6) . . ?
F22B C39B F23B 107.3(6) . . ?
F24B C39B C37 110.0(6) . . ?
F24B C39B F23B 107.2(6) . . ?
F23B C39B C37 110.7(5) . . ?

loop_
_geom_bond_atom_site_label_1
_geom_bond_atom_site_label_2
_geom_bond_distance
_geom_bond_site_symmetry_2
_geom_bond_publ_flag
Bi1 Bi1 3.2725(3) 2_676 ?
Bi1 Mo1 2.8764(4) . ?
Bi1 Mo2 2.9156(4) . ?
Bi1 As1 3.2577(4) 2_676 ?
Bi1 As1 2.8261(5) . ?
Bi2 Bi2 3.3168(5) 2_667 ?
Bi2 Mo3 2.8678(5) 2_667 ?
Bi2 Mo4 2.8790(5) . ?
Bi2 As2 2.8467(6) 2_667 ?
Bi2 As2 3.1406(6) . ?
Mo1 Mo2 3.1922(6) . ?
Mo1 As1 2.5728(6) . ?
Mo1 C1 2.331(5) . ?
Mo1 C2 2.302(5) . ?
Mo1 C3 2.291(5) . ?
Mo1 C4 2.349(5) . ?
Mo1 C5 2.368(5) . ?
Mo1 C6 2.004(5) . ?
Mo1 C7 2.016(5) . ?
Mo2 As1 2.4877(6) . ?
Mo2 C8 2.317(5) . ?
Mo2 C9 2.342(5) . ?
Mo2 C10 2.336(5) . ?
Mo2 C11 2.321(5) . ?
Mo2 C12 2.314(5) . ?
Mo2 C13 2.005(5) . ?
Mo2 C14 2.009(5) . ?
Mo3 Mo4 3.1655(6) 2_667 ?
Mo3 As2 2.5649(7) . ?
Mo3 C15 2.353(5) . ?
Mo3 C16 2.374(5) . ?
Mo3 C17 2.337(5) . ?
Mo3 C18 2.297(5) . ?
Mo3 C19 2.289(6) . ?
Mo3 C20 1.982(5) . ?
Mo3 C21 1.999(6) . ?
Mo3 As3 2.683(5) 2_667 ?
Mo4 As2 2.4967(6) 2_667 ?
Mo4 C22 2.33(3) . ?
Mo4 C23 2.297(14) . ?
Mo4 C24 2.333(13) . ?
Mo4 C25 2.381(15) . ?
Mo4 C26 2.33(3) . ?
Mo4 C27 2.007(5) . ?
Mo4 C28 2.003(6) . ?
Mo4 As3 2.605(6) . ?
Mo4 C22A 2.31(4) . ?
Mo4 C26A 2.29(3) . ?
Mo4 C25A 2.302(16) . ?
Mo4 C24A 2.333(14) . ?
Mo4 C23A 2.341(15) . ?
As2 As3 2.235(5) 2_667 ?
Al1 O9 1.728(4) . ?
Al1 O11 1.723(3) . ?
Al1 O10A 1.720(4) . ?
Al1 O12 1.709(4) . ?
Al1 O10 1.71(3) . ?
Al1 O9A 1.66(3) . ?
Al2 O14 1.718(4) . ?
Al2 O15 1.726(4) . ?
Al2 O13A 1.660(7) . ?
Al2 O16A 1.808(6) . ?
Al2 O13B 1.809(8) . ?
Al2 O16B 1.629(10) . ?
F7A C32A 1.342(8) . ?
F9A C32A 1.327(9) . ?
F8A C32A 1.338(9) . ?
F5A C31A 1.317(9) . ?
F4A C31A 1.346(8) . ?
F6A C31A 1.327(8) . ?
F3A C30A 1.331(8) . ?
F2A C30A 1.333(9) . ?
F1A C30A 1.318(8) . ?
F36A C44A 1.309(11) . ?
F33A C43A 1.298(16) . ?
F32A C43A 1.329(11) . ?
F29A C42A 1.325(11) . ?
F28A C42A 1.310(9) . ?
F21A C38A 1.47(3) . ?
F19A C38A 1.46(3) . ?
F20A C38A 1.46(3) . ?
F26A C40A 1.345(16) . ?
F25A C40A 1.382(16) . ?
F22A C39A 1.381(16) . ?
F24A C39A 1.372(16) . ?
F23A C39A 1.377(16) . ?
F10A C34A 1.325(10) . ?
F12A C34A 1.325(10) . ?
F11A C34A 1.353(10) . ?
F16A C36A 1.340(10) . ?
F18A C36A 1.332(10) . ?
F17A C36A 1.358(11) . ?
F14A C35A 1.352(11) . ?
F13A C35A 1.309(10) . ?
F15A C35A 1.360(10) . ?
O1 C6 1.134(5) . ?
O2 C7 1.136(6) . ?
O3 C13 1.143(6) . ?
O4 C14 1.141(5) . ?
O5 C20 1.147(6) . ?
O6 C21 1.146(6) . ?
O7 C27 1.143(6) . ?
O8 C28 1.158(6) . ?
O9 C29 1.349(6) . ?
O11 C37 1.338(5) . ?
O10A C33 1.350(6) . ?
O14 C49 1.341(6) . ?
O15 C53A 1.32(3) . ?
O15 C53B 1.35(3) . ?
C1 H 0.9500 . ?
C1 C2 1.401(8) . ?
C1 C5 1.413(9) . ?
C2 HA 0.9500 . ?
C2 C3 1.399(7) . ?
C3 HB 0.9500 . ?
C3 C4 1.407(7) . ?
C4 HC 0.9500 . ?
C4 C5 1.434(7) . ?
C5 HD 0.9500 . ?
C8 HE 0.9500 . ?
C8 C9 1.400(8) . ?
C8 C12 1.404(9) . ?
C9 HF 0.9500 . ?
C9 C10 1.414(6) . ?
C10 HG 0.9500 . ?
C10 C11 1.406(7) . ?
C11 HH 0.9500 . ?
C11 C12 1.413(7) . ?
C12 HI 0.9500 . ?
C15 HJ 0.9500 . ?
C15 C16 1.406(8) . ?
C15 C19 1.405(8) . ?
C16 HK 0.9500 . ?
C16 C17 1.405(8) . ?
C17 HL 0.9500 . ?
C17 C18 1.420(8) . ?
C18 C19 1.425(8) . ?
C19 HM 0.9500 . ?
C22 HN 0.9500 . ?
C22 C23 1.42(3) . ?
C22 C26 1.48(4) . ?
C23 HO 0.9500 . ?
C23 C24 1.43(2) . ?
C24 HP 0.9500 . ?
C24 C25 1.370(18) . ?
C25 HQ 0.9500 . ?
C25 C26 1.42(2) . ?
C26 HR 0.9500 . ?
C32A C29 1.548(10) . ?
C31A C29 1.551(10) . ?
C30A C29 1.548(8) . ?
C44A C41 1.539(9) . ?
C44A F34 1.296(10) . ?
C44A F35 1.363(9) . ?
C43A C41 1.535(9) . ?
C43A F31 1.351(11) . ?
C42A C41 1.594(9) . ?
C42A F30A 1.286(9) . ?
C37 C38A 1.535(16) . ?
C37 C40A 1.554(16) . ?
C37 C39A 1.592(16) . ?
C37 C38B 1.533(7) . ?
C37 C40B 1.538(7) . ?
C37 C39B 1.567(8) . ?
C40A F27 1.77(5) . ?
C33 C34A 1.550(11) . ?
C33 C36A 1.534(10) . ?
C33 C35A 1.582(11) . ?
C33 C36B 1.547(14) . ?
C33 C35B 1.556(14) . ?
C33 C34B 1.564(14) . ?
C33 O10 1.39(3) . ?
C33 C35C 1.555(16) . ?
C33 C36C 1.571(15) . ?
C33 C34C 1.559(16) . ?
C45 O13A 1.441(8) . ?
C45 C48A 1.469(19) . ?
C45 C46 1.545(8) . ?
C45 C47A 1.42(3) . ?
C45 O13B 1.307(9) . ?
C45 C48B 1.655(19) . ?
C45 C47B 1.64(2) . ?
C49 C51A 1.523(11) . ?
C49 C52A 1.504(11) . ?
C49 C50A 1.633(11) . ?
C49 C51B 1.462(14) . ?
C49 C52B 1.769(13) . ?
C49 C50B 1.499(16) . ?
C57 O16A 1.302(7) . ?
C57 C59A 1.605(9) . ?
C57 C60A 1.552(10) . ?
C57 C58A 1.562(10) . ?
C57 O16B 1.488(10) . ?
C57 C59B 1.555(13) . ?
C57 C60B 1.540(14) . ?
C57 C58B 1.574(13) . ?
F44A C48A 1.332(19) . ?
F45A C48A 1.28(2) . ?
F43A C48A 1.354(18) . ?
F39B C46 1.361(11) . ?
F38B C46 1.312(10) . ?
F40A C47A 1.39(3) . ?
F41A C47A 1.49(3) . ?
F42A C47A 1.31(3) . ?
F49 C51A 1.318(11) . ?
F49 C51B 1.395(15) . ?
F51A C51A 1.342(17) . ?
F50 C51A 1.359(11) . ?
F50 C51B 1.329(13) . ?
F52A C52A 1.352(14) . ?
F53A C52A 1.308(14) . ?
F54A C52A 1.315(12) . ?
F54A C50B 1.238(17) . ?
F46A C50A 1.328(12) . ?
F47A C50A 1.316(17) . ?
F48A C50A 1.338(15) . ?
F60A C55A 1.34(3) . ?
F59A C55A 1.30(2) . ?
F58A C55A 1.35(3) . ?
F62A C56A 1.348(17) . ?
F63A C56A 1.317(16) . ?
F61A C56A 1.309(14) . ?
F57A C54A 1.344(9) . ?
F56A C54A 1.333(9) . ?
F55A C54A 1.358(10) . ?
F67A C59A 1.352(12) . ?
F68A C59A 1.354(12) . ?
F69A C59A 1.340(14) . ?
F71A C60A 1.291(13) . ?
F72A C60A 1.360(12) . ?
F70A C60A 1.354(10) . ?
F64A C58A 1.353(10) . ?
F65A C58A 1.333(10) . ?
F66A C58A 1.355(10) . ?
C46 F39A 1.313(11) . ?
C46 F37 1.298(6) . ?
C46 F38A 1.388(10) . ?
C53A C55A 1.59(4) . ?
C53A C56A 1.57(2) . ?
C53A C54A 1.51(3) . ?
F45B C48B 1.321(19) . ?
F43B C48B 1.349(19) . ?
F44B C48B 1.320(17) . ?
F40B C47B 1.28(3) . ?
F41B C47B 1.20(4) . ?
F42B C47B 1.36(3) . ?
F51B C51B 1.335(19) . ?
F52B C52B 1.30(3) . ?
F53B C52B 1.316(17) . ?
F54B C52B 1.306(15) . ?
F47B C50B 1.354(17) . ?
F46B C50B 1.34(2) . ?
F62B C56B 1.45(2) . ?
F61B C56B 1.29(3) . ?
F63B C56B 1.31(3) . ?
F55B C54B 1.25(2) . ?
F56B C54B 1.44(3) . ?
F57B C54B 1.343(17) . ?
F60B C55B 1.278(16) . ?
F58B C55B 1.209(19) . ?
F59B C55B 1.311(18) . ?
F68B C59B 1.279(14) . ?
F69B C59B 1.305(16) . ?
F67B C59B 1.322(14) . ?
F70B C60B 1.337(14) . ?
F71B C60B 1.326(15) . ?
F72B C60B 1.348(15) . ?
F65B C58B 1.318(13) . ?
F66B C58B 1.352(13) . ?
F64B C58B 1.340(14) . ?
C53B C56B 1.50(3) . ?
C53B C54B 1.59(3) . ?
C53B C55B 1.65(3) . ?
As3 As3 2.631(10) 2_667 ?
C22A HS 0.9500 . ?
C22A C26A 1.33(6) . ?
C22A C23A 1.40(3) . ?
C26A HT 0.9500 . ?
C26A C25A 1.40(3) . ?
C25A HU 0.9500 . ?
C25A C24A 1.49(2) . ?
C24A HV 0.9500 . ?
C24A C23A 1.49(2) . ?
C23A HW 0.9500 . ?
Cl2 C61 1.72(2) . ?
Cl3 C61 1.74(2) . ?
C61 HX 0.9900 . ?
C61 HY 0.9900 . ?
O12 C41 1.338(6) . ?
C41 C42B 1.535(15) . ?
C41 C43B 1.593(15) . ?
C41 C44B 1.548(14) . ?
C42B F29B 1.292(15) . ?
C42B F28B 1.298(15) . ?
C42B F30B 1.268(15) . ?
C43B F32B 1.293(16) . ?
C43B F31 1.289(15) . ?
C43B F33B 1.293(16) . ?
C44B F34 1.29(3) . ?
C44B F35 1.31(2) . ?
C44B F36B 1.35(4) . ?
F16B C36B 1.323(14) . ?
C36B F18B 1.322(14) . ?
C36B F17B 1.354(14) . ?
F13B C35B 1.338(14) . ?
C35B F15B 1.315(14) . ?
C35B F14B 1.347(14) . ?
F10B C34B 1.338(14) . ?
F12B C34B 1.336(14) . ?
C34B F11B 1.359(14) . ?
C35C F14C 1.335(15) . ?
C35C F13C 1.340(15) . ?
C35C F15C 1.329(15) . ?
C36C F18C 1.354(15) . ?
C36C F17C 1.358(15) . ?
C36C F16C 1.350(15) . ?
C34C F11C 1.359(15) . ?
C34C F10C 1.344(15) . ?
C34C F12C 1.350(15) . ?
C29 C32B 1.56(4) . ?
C29 C31B 1.56(4) . ?
C29 C30B 1.57(4) . ?
C29 O9A 1.37(3) . ?
F9B C32B 1.31(2) . ?
C32B F8B 1.31(2) . ?
C32B F7B 1.31(2) . ?
F6B C31B 1.31(2) . ?
C31B F4B 1.30(2) . ?
C31B F5B 1.31(2) . ?
F3B C30B 1.32(2) . ?
C30B F2B 1.32(2) . ?
C30B F1B 1.31(2) . ?
F21B C38B 1.282(7) . ?
F19B C38B 1.306(7) . ?
F20B C38B 1.386(9) . ?
F27 C40B 1.318(7) . ?
F26B C40B 1.293(8) . ?
F25B C40B 1.406(8) . ?
F22B C39B 1.308(7) . ?
F24B C39B 1.336(8) . ?
F23B C39B 1.363(8) . ?

loop_
_geom_torsion_atom_site_label_1
_geom_torsion_atom_site_label_2
_geom_torsion_atom_site_label_3
_geom_torsion_atom_site_label_4
_geom_torsion
_geom_torsion_site_symmetry_1
_geom_torsion_site_symmetry_2
_geom_torsion_site_symmetry_3
_geom_torsion_site_symmetry_4
_geom_torsion_publ_flag
Mo1 C1 C2 C3 -64.1(4) . . . . ?
Mo1 C1 C5 C4 62.9(3) . . . . ?
Mo1 C2 C3 C4 -66.2(4) . . . . ?
Mo1 C3 C4 C5 -64.2(3) . . . . ?
Mo1 C4 C5 C1 -62.5(4) . . . . ?
Mo2 C8 C9 C10 -63.7(4) . . . . ?
Mo2 C8 C12 C11 64.4(4) . . . . ?
Mo2 C9 C10 C11 -63.4(4) . . . . ?
Mo2 C10 C11 C12 -64.1(4) . . . . ?
Mo2 C11 C12 C8 -64.4(4) . . . . ?
Mo3 C15 C16 C17 62.0(4) . . . . ?
Mo3 C15 C19 C18 -64.6(4) . . . . ?
Mo3 C16 C17 C18 62.7(4) . . . . ?
Mo3 C17 C18 C19 64.7(4) . . . . ?
Mo3 C18 C19 C15 66.3(4) . . . . ?
Mo4 C22 C23 C24 65.2(12) . . . . ?
Mo4 C22 C26 C25 -67.8(15) . . . . ?
Mo4 C23 C24 C25 66.9(10) . . . . ?
Mo4 C24 C25 C26 58.4(13) . . . . ?
Mo4 C25 C26 C22 66(2) . . . . ?
Mo4 C22A C26A C25A -62(2) . . . . ?
Mo4 C22A C23A C24A 61.6(12) . . . . ?
Mo4 C26A C25A C24A -65.5(10) . . . . ?
Mo4 C25A C24A C23A -64.2(9) . . . . ?
Mo4 C24A C23A C22A -61.7(17) . . . . ?
Al1 O9 C29 C32A -46.3(9) . . . . ?
Al1 O9 C29 C31A 76.1(8) . . . . ?
Al1 O9 C29 C30A -164.0(6) . . . . ?
Al1 O11 C37 C38A 82.8(11) . . . . ?
Al1 O11 C37 C40A -161.5(11) . . . . ?
Al1 O11 C37 C39A -46.8(13) . . . . ?
Al1 O11 C37 C38B 52.9(9) . . . . ?
Al1 O11 C37 C40B 176.8(6) . . . . ?
Al1 O11 C37 C39B -63.9(8) . . . . ?
Al1 O10A C33 C34A -67.8(10) . . . . ?
Al1 O10A C33 C36A 58.6(11) . . . . ?
Al1 O10A C33 C35A 175.8(8) . . . . ?
Al1 O12 C41 C44A 82.7(10) . . . . ?
Al1 O12 C41 C43A -153.8(8) . . . . ?
Al1 O12 C41 C42A -35.7(11) . . . . ?
Al1 O12 C41 C42B -88.6(12) . . . . ?
Al1 O12 C41 C43B 160.6(10) . . . . ?
Al1 O12 C41 C44B 48.2(16) . . . . ?
Al2 O14 C49 C51A -11.3(10) . . . . ?
Al2 O14 C49 C52A -141.0(7) . . . . ?
Al2 O14 C49 C50A 103.7(8) . . . . ?
Al2 O14 C49 C51B 27.7(12) . . . . ?
Al2 O14 C49 C52B -84.1(8) . . . . ?
Al2 O14 C49 C50B 167.2(8) . . . . ?
Al2 O15 C53A C55A -174.2(12) . . . . ?
Al2 O15 C53A C56A 68(3) . . . . ?
Al2 O15 C53A C54A -50(3) . . . . ?
Al2 O15 C53B C56B 176.3(9) . . . . ?
Al2 O15 C53B C54B 48(2) . . . . ?
Al2 O15 C53B C55B -68(3) . . . . ?
F7A C32A C29 O9 164.7(5) . . . . ?
F7A C32A C29 C31A 41.8(8) . . . . ?
F7A C32A C29 C30A -77.8(7) . . . . ?
F9A C32A C29 O9 -73.8(8) . . . . ?
F9A C32A C29 C31A 163.4(7) . . . . ?
F9A C32A C29 C30A 43.8(8) . . . . ?
F8A C32A C29 O9 45.2(7) . . . . ?
F8A C32A C29 C31A -77.6(7) . . . . ?
F8A C32A C29 C30A 162.8(6) . . . . ?
F5A C31A C29 O9 39.7(8) . . . . ?
F5A C31A C29 C32A 163.0(6) . . . . ?
F5A C31A C29 C30A -78.7(7) . . . . ?
F4A C31A C29 O9 160.6(6) . . . . ?
F4A C31A C29 C32A -76.1(7) . . . . ?
F4A C31A C29 C30A 42.2(8) . . . . ?
F6A C31A C29 O9 -79.3(6) . . . . ?
F6A C31A C29 C32A 44.0(7) . . . . ?
F6A C31A C29 C30A 162.3(5) . . . . ?
F3A C30A C29 O9 164.8(6) . . . . ?
F3A C30A C29 C32A 44.8(8) . . . . ?
F3A C30A C29 C31A -74.8(8) . . . . ?
F2A C30A C29 O9 -74.4(6) . . . . ?
F2A C30A C29 C32A 165.6(6) . . . . ?
F2A C30A C29 C31A 46.0(7) . . . . ?
F1A C30A C29 O9 42.9(7) . . . . ?
F1A C30A C29 C32A -77.1(7) . . . . ?
F1A C30A C29 C31A 163.3(6) . . . . ?
F36A C44A C41 C43A -45.4(9) . . . . ?
F36A C44A C41 C42A -161.2(7) . . . . ?
F36A C44A C41 O12 76.7(8) . . . . ?
F33A C43A C41 C44A -165.4(9) . . . . ?
F33A C43A C41 C42A -49.4(10) . . . . ?
F33A C43A C41 O12 72.7(10) . . . . ?
F32A C43A C41 C44A -40.4(11) . . . . ?
F32A C43A C41 C42A 75.6(10) . . . . ?
F32A C43A C41 O12 -162.3(8) . . . . ?
F29A C42A C41 C44A -44.2(9) . . . . ?
F29A C42A C41 C43A -164.0(8) . . . . ?
F29A C42A C41 O12 75.8(9) . . . . ?
F28A C42A C41 C44A 75.5(10) . . . . ?
F28A C42A C41 C43A -44.2(10) . . . . ?
F28A C42A C41 O12 -164.5(8) . . . . ?
O9 Al1 O11 C37 36.2(7) . . . . ?
O9 Al1 O10A C33 172.1(8) . . . . ?
O9 Al1 O12 C41 93.5(8) . . . . ?
O11 Al1 O9 C29 -165.9(7) . . . . ?
O11 Al1 O10A C33 -71.0(9) . . . . ?
O11 Al1 O12 C41 -22.9(9) . . . . ?
O11 Al1 O10 C33 164(5) . . . . ?
O11 Al1 O9A C29 96(4) . . . . ?
O11 C37 C38A F21A -49.8(14) . . . . ?
O11 C37 C38A F19A -167.2(12) . . . . ?
O11 C37 C38A F20A 69.6(13) . . . . ?
O11 C37 C40A F26A -62(4) . . . . ?
O11 C37 C40A F25A 92(3) . . . . ?
O11 C37 C40A F27 -152.1(10) . . . . ?
O11 C37 C39A F22A -159.2(12) . . . . ?
O11 C37 C39A F24A -40.1(16) . . . . ?
O11 C37 C39A F23A 79.2(14) . . . . ?
O11 C37 C38B F21B -39.5(8) . . . . ?
O11 C37 C38B F19B -167.0(6) . . . . ?
O11 C37 C38B F20B 77.5(6) . . . . ?
O11 C37 C40B F27 -167.1(5) . . . . ?
O11 C37 C40B F26B -42.7(7) . . . . ?
O11 C37 C40B F25B 76.0(6) . . . . ?
O11 C37 C39B F22B -156.7(5) . . . . ?
O11 C37 C39B F24B -36.2(7) . . . . ?
O11 C37 C39B F23B 82.0(6) . . . . ?
O10A Al1 O9 C29 -44.9(8) . . . . ?
O10A Al1 O11 C37 -81.4(7) . . . . ?
O10A Al1 O12 C41 -146.8(8) . . . . ?
O10A C33 C34A F10A -160.5(9) . . . . ?
O10A C33 C34A F12A -38.7(9) . . . . ?
O10A C33 C34A F11A 79.9(11) . . . . ?
O10A C33 C36A F16A -165.0(8) . . . . ?
O10A C33 C36A F18A -44.9(11) . . . . ?
O10A C33 C36A F17A 73.6(10) . . . . ?
O10A C33 C35A F14A -164.5(9) . . . . ?
O10A C33 C35A F13A -47.2(10) . . . . ?
O10A C33 C35A F15A 76.4(10) . . . . ?
O14 Al2 O15 C53A 8(2) . . . . ?
O14 Al2 O15 C53B -21(2) . . . . ?
O14 Al2 O13A C45 -78.8(11) . . . . ?
O14 Al2 O16A C57 -168.9(8) . . . . ?
O14 Al2 O13B C45 178.8(12) . . . . ?
O14 Al2 O16B C57 79.8(14) . . . . ?
O14 C49 C51A F49 40.8(10) . . . . ?
O14 C49 C51A F51A -80.9(12) . . . . ?
O14 C49 C51A F50 159.0(6) . . . . ?
O14 C49 C52A F52A 167.5(8) . . . . ?
O14 C49 C52A F53A 50.2(11) . . . . ?
O14 C49 C52A F54A -67.6(10) . . . . ?
O14 C49 C50A F46A 162.1(8) . . . . ?
O14 C49 C50A F47A 43.6(10) . . . . ?
O14 C49 C50A F48A -78.2(10) . . . . ?
O14 C49 C51B F49 -35.1(12) . . . . ?
O14 C49 C51B F50 -153.3(9) . . . . ?
O14 C49 C51B F51B 84.4(12) . . . . ?
O14 C49 C52B F52B 81.5(14) . . . . ?
O14 C49 C52B F53B -39.0(11) . . . . ?
O14 C49 C52B F54B -157.5(10) . . . . ?
O14 C49 C50B F54A 65.9(16) . . . . ?
O14 C49 C50B F47B -170.1(10) . . . . ?
O14 C49 C50B F46B -55.4(13) . . . . ?
O15 Al2 O14 C49 -178.6(7) . . . . ?
O15 Al2 O13A C45 49.8(12) . . . . ?
O15 Al2 O16A C57 76.2(9) . . . . ?
O15 Al2 O13B C45 -67.7(13) . . . . ?
O15 Al2 O16B C57 -53.0(14) . . . . ?
O15 C53A C55A F60A -48(2) . . . . ?
O15 C53A C55A F59A 73(2) . . . . ?
O15 C53A C55A F58A -167.3(18) . . . . ?
O15 C53A C56A F62A 75(2) . . . . ?
O15 C53A C56A F63A -38(3) . . . . ?
O15 C53A C56A F61A -165.8(16) . . . . ?
O15 C53A C54A F57A -158.5(16) . . . . ?
O15 C53A C54A F56A -35(2) . . . . ?
O15 C53A C54A F55A 85.4(19) . . . . ?
O15 C53B C56B F62B -75.7(19) . . . . ?
O15 C53B C56B F61B 37(3) . . . . ?
O15 C53B C56B F63B 167(2) . . . . ?
O15 C53B C54B F55B 41(2) . . . . ?
O15 C53B C54B F56B -78(2) . . . . ?
O15 C53B C54B F57B 166.8(15) . . . . ?
O15 C53B C55B F60B 169.6(17) . . . . ?
O15 C53B C55B F58B 35(3) . . . . ?
O15 C53B C55B F59B -75(2) . . . . ?
C1 C2 C3 Mo1 65.2(4) . . . . ?
C1 C2 C3 C4 -1.0(6) . . . . ?
C2 C1 C5 Mo1 -63.2(4) . . . . ?
C2 C1 C5 C4 -0.4(6) . . . . ?
C2 C3 C4 Mo1 65.0(4) . . . . ?
C2 C3 C4 C5 0.8(6) . . . . ?
C3 C4 C5 Mo1 62.3(3) . . . . ?
C3 C4 C5 C1 -0.3(6) . . . . ?
C5 C1 C2 Mo1 65.0(4) . . . . ?
C5 C1 C2 C3 0.8(6) . . . . ?
C8 C9 C10 Mo2 63.3(4) . . . . ?
C8 C9 C10 C11 -0.1(6) . . . . ?
C9 C8 C12 Mo2 -64.9(4) . . . . ?
C9 C8 C12 C11 -0.5(6) . . . . ?
C9 C10 C11 Mo2 63.9(4) . . . . ?
C9 C10 C11 C12 -0.1(6) . . . . ?
C10 C11 C12 Mo2 64.7(4) . . . . ?
C10 C11 C12 C8 0.4(6) . . . . ?
C12 C8 C9 Mo2 64.1(4) . . . . ?
C12 C8 C9 C10 0.4(7) . . . . ?
C15 C16 C17 Mo3 -62.4(4) . . . . ?
C15 C16 C17 C18 0.3(6) . . . . ?
C16 C15 C19 Mo3 64.6(4) . . . . ?
C16 C15 C19 C18 0.0(6) . . . . ?
C16 C17 C18 Mo3 -64.9(4) . . . . ?
C16 C17 C18 C19 -0.3(6) . . . . ?
C17 C18 C19 Mo3 -66.1(4) . . . . ?
C17 C18 C19 C15 0.2(6) . . . . ?
C19 C15 C16 Mo3 -62.2(4) . . . . ?
C19 C15 C16 C17 -0.2(6) . . . . ?
C22 C23 C24 Mo4 -65.0(16) . . . . ?
C22 C23 C24 C25 2(2) . . . . ?
C23 C22 C26 Mo4 62.5(19) . . . . ?
C23 C22 C26 C25 -5(3) . . . . ?
C23 C24 C25 Mo4 -64.0(9) . . . . ?
C23 C24 C25 C26 -5.5(17) . . . . ?
C24 C25 C26 Mo4 -58.9(11) . . . . ?
C24 C25 C26 C22 7(3) . . . . ?
C26 C22 C23 Mo4 -63(2) . . . . ?
C26 C22 C23 C24 2(3) . . . . ?
C38A C37 C40A F26A 55(5) . . . . ?
C38A C37 C40A F25A -151(3) . . . . ?
C38A C37 C40A F27 -36(2) . . . . ?
C38A C37 C39A F22A 69.2(17) . . . . ?
C38A C37 C39A F24A -171.8(16) . . . . ?
C38A C37 C39A F23A -52.4(17) . . . . ?
C40A C37 C38A F21A -159(2) . . . . ?
C40A C37 C38A F19A 84(2) . . . . ?
C40A C37 C38A F20A -39(2) . . . . ?
C40A C37 C39A F22A -46(2) . . . . ?
C40A C37 C39A F24A 73(2) . . . . ?
C40A C37 C39A F23A -168(2) . . . . ?
C39A C37 C38A F21A 90.0(16) . . . . ?
C39A C37 C38A F19A -27.4(17) . . . . ?
C39A C37 C38A F20A -150.6(14) . . . . ?
C39A C37 C40A F26A 167(4) . . . . ?
C39A C37 C40A F25A -39(4) . . . . ?
C39A C37 C40A F27 76.8(13) . . . . ?
C34A C33 C36A F16A -39.8(11) . . . . ?
C34A C33 C36A F18A 80.3(11) . . . . ?
C34A C33 C36A F17A -161.2(9) . . . . ?
C34A C33 C35A F14A 78.3(12) . . . . ?
C34A C33 C35A F13A -164.4(9) . . . . ?
C34A C33 C35A F15A -40.8(12) . . . . ?
C36A C33 C34A F10A 73.5(11) . . . . ?
C36A C33 C34A F12A -164.8(8) . . . . ?
C36A C33 C34A F11A -46.2(12) . . . . ?
C36A C33 C35A F14A -45.5(12) . . . . ?
C36A C33 C35A F13A 71.8(11) . . . . ?
C36A C33 C35A F15A -164.6(10) . . . . ?
C35A C33 C34A F10A -48.5(12) . . . . ?
C35A C33 C34A F12A 73.3(10) . . . . ?
C35A C33 C34A F11A -168.2(9) . . . . ?
C35A C33 C36A F16A 82.1(10) . . . . ?
C35A C33 C36A F18A -157.8(9) . . . . ?
C35A C33 C36A F17A -39.2(11) . . . . ?
O13A Al2 O14 C49 -49.1(8) . . . . ?
O13A Al2 O15 C53A -126.6(19) . . . . ?
O13A Al2 O16A C57 -42.5(10) . . . . ?
O13A C45 C48A F44A 81.0(15) . . . . ?
O13A C45 C48A F45A -40.2(15) . . . . ?
O13A C45 C48A F43A -165.0(12) . . . . ?
O13A C45 C46 F39B 82.1(8) . . . . ?
O13A C45 C46 F38B -163.2(8) . . . . ?
O13A C45 C46 F37 -27.2(7) . . . . ?
O13A C45 C47A F40A 66.3(15) . . . . ?
O13A C45 C47A F41A -48(2) . . . . ?
O13A C45 C47A F42A -172.3(17) . . . . ?
O16A Al2 O14 C49 66.2(7) . . . . ?
O16A Al2 O15 C53A 118.6(19) . . . . ?
O16A Al2 O13A C45 167.3(10) . . . . ?
O16A C57 C59A F67A 162.5(9) . . . . ?
O16A C57 C59A F68A 42.3(9) . . . . ?
O16A C57 C59A F69A -76.7(9) . . . . ?
O16A C57 C60A F71A 37.4(9) . . . . ?
O16A C57 C60A F72A -81.5(9) . . . . ?
O16A C57 C60A F70A 159.6(8) . . . . ?
O16A C57 C58A F64A 44.8(10) . . . . ?
O16A C57 C58A F65A -70.0(9) . . . . ?
O16A C57 C58A F66A 165.2(8) . . . . ?
C48A C45 O13A Al2 36.6(15) . . . . ?
C48A C45 C46 F39B -35.8(12) . . . . ?
C48A C45 C46 F38B 78.9(12) . . . . ?
C48A C45 C46 F37 -145.2(10) . . . . ?
C48A C45 C47A F40A -169.9(11) . . . . ?
C48A C45 C47A F41A 75.9(19) . . . . ?
C48A C45 C47A F42A -49(2) . . . . ?
C46 C45 O13A Al2 -82.5(11) . . . . ?
C46 C45 C48A F44A -165.0(11) . . . . ?
C46 C45 C48A F45A 73.9(14) . . . . ?
C46 C45 C48A F43A -51.0(17) . . . . ?
C46 C45 C47A F40A -44.3(14) . . . . ?
C46 C45 C47A F41A -158.5(16) . . . . ?
C46 C45 C47A F42A 77(2) . . . . ?
C46 C45 O13B Al2 36.4(15) . . . . ?
C46 C45 C48B F45B 73.2(14) . . . . ?
C46 C45 C48B F43B -41.8(14) . . . . ?
C46 C45 C48B F44B -164.7(11) . . . . ?
C46 C45 C47B F40B -49.3(15) . . . . ?
C46 C45 C47B F41B -171.2(17) . . . . ?
C46 C45 C47B F42B 72(2) . . . . ?
C47A C45 O13A Al2 164.5(15) . . . . ?
C47A C45 C48A F44A -41.7(18) . . . . ?
C47A C45 C48A F45A -162.8(13) . . . . ?
C47A C45 C48A F43A 72.3(17) . . . . ?
C47A C45 C46 F39B -164.4(11) . . . . ?
C47A C45 C46 F38B -49.7(12) . . . . ?
C47A C45 C46 F37 86.2(11) . . . . ?
C51A C49 C52A F52A 37.9(12) . . . . ?
C51A C49 C52A F53A -79.4(11) . . . . ?
C51A C49 C52A F54A 162.8(9) . . . . ?
C51A C49 C50A F46A -77.8(10) . . . . ?
C51A C49 C50A F47A 163.6(9) . . . . ?
C51A C49 C50A F48A 41.9(11) . . . . ?
C52A C49 C51A F49 169.0(8) . . . . ?
C52A C49 C51A F51A 47.4(14) . . . . ?
C52A C49 C51A F50 -72.8(10) . . . . ?
C52A C49 C50A F46A 44.4(11) . . . . ?
C52A C49 C50A F47A -74.1(11) . . . . ?
C52A C49 C50A F48A 164.1(9) . . . . ?
C50A C49 C51A F49 -73.0(9) . . . . ?
C50A C49 C51A F51A 165.3(12) . . . . ?
C50A C49 C51A F50 45.2(9) . . . . ?
C50A C49 C52A F52A -79.3(10) . . . . ?
C50A C49 C52A F53A 163.4(9) . . . . ?
C50A C49 C52A F54A 45.6(11) . . . . ?
C55A C53A C56A F62A -41(2) . . . . ?
C55A C53A C56A F63A -154.2(17) . . . . ?
C55A C53A C56A F61A 78(2) . . . . ?
C55A C53A C54A F57A -41(2) . . . . ?
C55A C53A C54A F56A 83(2) . . . . ?
C55A C53A C54A F55A -156.7(16) . . . . ?
C56A C53A C55A F60A 71(2) . . . . ?
C56A C53A C55A F59A -167.1(17) . . . . ?
C56A C53A C55A F58A -48(3) . . . . ?
C56A C53A C54A F57A 80.9(19) . . . . ?
C56A C53A C54A F56A -155.3(14) . . . . ?
C56A C53A C54A F55A -35(2) . . . . ?
C54A C53A C55A F60A -167.5(19) . . . . ?
C54A C53A C55A F59A -46(2) . . . . ?
C54A C53A C55A F58A 73(3) . . . . ?
C54A C53A C56A F62A -167.2(14) . . . . ?
C54A C53A C56A F63A 80(2) . . . . ?
C54A C53A C56A F61A -47(2) . . . . ?
C59A C57 O16A Al2 169.9(8) . . . . ?
C59A C57 C60A F71A -80.0(8) . . . . ?
C59A C57 C60A F72A 161.1(7) . . . . ?
C59A C57 C60A F70A 42.2(11) . . . . ?
C59A C57 C58A F64A 163.3(8) . . . . ?
C59A C57 C58A F65A 48.6(9) . . . . ?
C59A C57 C58A F66A -76.3(10) . . . . ?
C60A C57 O16A Al2 53.9(11) . . . . ?
C60A C57 C59A F67A -75.8(10) . . . . ?
C60A C57 C59A F68A 164.0(8) . . . . ?
C60A C57 C59A F69A 45.0(10) . . . . ?
C60A C57 C58A F64A -84.1(9) . . . . ?
C60A C57 C58A F65A 161.1(7) . . . . ?
C60A C57 C58A F66A 36.3(10) . . . . ?
C58A C57 O16A Al2 -72.4(11) . . . . ?
C58A C57 C59A F67A 39.2(11) . . . . ?
C58A C57 C59A F68A -81.0(9) . . . . ?
C58A C57 C59A F69A 160.0(8) . . . . ?
C58A C57 C60A F71A 166.8(7) . . . . ?
C58A C57 C60A F72A 47.9(9) . . . . ?
C58A C57 C60A F70A -71.0(10) . . . . ?
O13B Al2 O14 C49 -66.9(8) . . . . ?
O13B Al2 O15 C53B -129(2) . . . . ?
O13B Al2 O16B C57 -168.7(13) . . . . ?
O13B C45 C46 F39A 72.3(10) . . . . ?
O13B C45 C46 F37 -58.4(9) . . . . ?
O13B C45 C46 F38A -169.3(8) . . . . ?
O13B C45 C48B F45B -52.2(14) . . . . ?
O13B C45 C48B F43B -167.3(11) . . . . ?
O13B C45 C48B F44B 69.8(14) . . . . ?
O13B C45 C47B F40B 85.6(16) . . . . ?
O13B C45 C47B F41B -36(2) . . . . ?
O13B C45 C47B F42B -153.0(16) . . . . ?
O16B Al2 O14 C49 45.7(8) . . . . ?
O16B Al2 O15 C53B 116(2) . . . . ?
O16B Al2 O13B C45 54.5(13) . . . . ?
O16B C57 C59B F68B 42.9(15) . . . . ?
O16B C57 C59B F69B -77.3(16) . . . . ?
O16B C57 C59B F67B 161.0(11) . . . . ?
O16B C57 C60B F70B 166.8(11) . . . . ?
O16B C57 C60B F71B 52.4(13) . . . . ?
O16B C57 C60B F72B -70.3(13) . . . . ?
O16B C57 C58B F65B -80.3(15) . . . . ?
O16B C57 C58B F66B 154.3(13) . . . . ?
O16B C57 C58B F64B 48.6(18) . . . . ?
C48B C45 C46 F39A -43.7(11) . . . . ?
C48B C45 C46 F37 -174.4(8) . . . . ?
C48B C45 C46 F38A 74.6(9) . . . . ?
C48B C45 O13B Al2 154.6(12) . . . . ?
C48B C45 C47B F40B -164.2(13) . . . . ?
C48B C45 C47B F41B 74(2) . . . . ?
C48B C45 C47B F42B -43(2) . . . . ?
C47B C45 C46 F39A -155.8(11) . . . . ?
C47B C45 C46 F37 73.5(10) . . . . ?
C47B C45 C46 F38A -37.5(10) . . . . ?
C47B C45 O13B Al2 -95.5(16) . . . . ?
C47B C45 C48B F45B -168.6(14) . . . . ?
C47B C45 C48B F43B 76.4(15) . . . . ?
C47B C45 C48B F44B -46.5(16) . . . . ?
C51B C49 C52B F52B -40.9(16) . . . . ?
C51B C49 C52B F53B -161.3(11) . . . . ?
C51B C49 C52B F54B 80.1(12) . . . . ?
C51B C49 C50B F54A -155.2(12) . . . . ?
C51B C49 C50B F47B -31.1(16) . . . . ?
C51B C49 C50B F46B 83.5(15) . . . . ?
C52B C49 C51B F49 77.0(10) . . . . ?
C52B C49 C51B F50 -41.2(14) . . . . ?
C52B C49 C51B F51B -163.6(10) . . . . ?
C52B C49 C50B F54A -43.1(16) . . . . ?
C52B C49 C50B F47B 81.0(13) . . . . ?
C52B C49 C50B F46B -164.4(12) . . . . ?
C50B C49 C51B F49 -170.9(10) . . . . ?
C50B C49 C51B F50 70.9(16) . . . . ?
C50B C49 C51B F51B -51.5(14) . . . . ?
C50B C49 C52B F52B -164.5(15) . . . . ?
C50B C49 C52B F53B 75.1(12) . . . . ?
C50B C49 C52B F54B -43.5(13) . . . . ?
C56B C53B C54B F55B -87(2) . . . . ?
C56B C53B C54B F56B 153(2) . . . . ?
C56B C53B C54B F57B 38(3) . . . . ?
C56B C53B C55B F60B -70(2) . . . . ?
C56B C53B C55B F58B 155.8(17) . . . . ?
C56B C53B C55B F59B 45(2) . . . . ?
C54B C53B C56B F62B 53(2) . . . . ?
C54B C53B C56B F61B 166.2(19) . . . . ?
C54B C53B C56B F63B -63(3) . . . . ?
C54B C53B C55B F60B 47(2) . . . . ?
C54B C53B C55B F58B -86.9(19) . . . . ?
C54B C53B C55B F59B 162.7(14) . . . . ?
C55B C53B C56B F62B 164.9(15) . . . . ?
C55B C53B C56B F61B -82(2) . . . . ?
C55B C53B C56B F63B 48(3) . . . . ?
C55B C53B C54B F55B 160.9(14) . . . . ?
C55B C53B C54B F56B 41(2) . . . . ?
C55B C53B C54B F57B -73.4(19) . . . . ?
C59B C57 O16B Al2 -64.7(16) . . . . ?
C59B C57 C60B F70B 43.5(15) . . . . ?
C59B C57 C60B F71B -70.9(14) . . . . ?
C59B C57 C60B F72B 166.4(12) . . . . ?
C59B C57 C58B F65B 39.7(16) . . . . ?
C59B C57 C58B F66B -85.7(15) . . . . ?
C59B C57 C58B F64B 168.5(17) . . . . ?
C60B C57 O16B Al2 169.7(13) . . . . ?
C60B C57 C59B F68B 161.4(11) . . . . ?
C60B C57 C59B F69B 41.2(17) . . . . ?
C60B C57 C59B F67B -80.5(14) . . . . ?
C60B C57 C58B F65B 168.4(12) . . . . ?
C60B C57 C58B F66B 43.0(17) . . . . ?
C60B C57 C58B F64B -62.7(19) . . . . ?
C58B C57 O16B Al2 52.5(15) . . . . ?
C58B C57 C59B F68B -72.1(13) . . . . ?
C58B C57 C59B F69B 167.7(15) . . . . ?
C58B C57 C59B F67B 46.0(14) . . . . ?
C58B C57 C60B F70B -81.2(15) . . . . ?
C58B C57 C60B F71B 164.4(13) . . . . ?
C58B C57 C60B F72B 41.7(15) . . . . ?
C22A C26A C25A Mo4 62(3) . . . . ?
C22A C26A C25A C24A -3(3) . . . . ?
C26A C22A C23A Mo4 -65(3) . . . . ?
C26A C22A C23A C24A -3(3) . . . . ?
C26A C25A C24A Mo4 65.1(14) . . . . ?
C26A C25A C24A C23A 1.0(18) . . . . ?
C25A C24A C23A Mo4 63.0(9) . . . . ?
C25A C24A C23A C22A 1(2) . . . . ?
C23A C22A C26A Mo4 66(2) . . . . ?
C23A C22A C26A C25A 4(4) . . . . ?
O12 Al1 O9 C29 76.6(7) . . . . ?
O12 Al1 O11 C37 155.9(7) . . . . ?
O12 Al1 O10A C33 50.1(9) . . . . ?
O12 Al1 O10 C33 -87(5) . . . . ?
O12 Al1 O9A C29 -38(4) . . . . ?
O12 C41 C42B F29B 160.1(12) . . . . ?
O12 C41 C42B F28B -80.3(17) . . . . ?
O12 C41 C42B F30B 42.9(15) . . . . ?
O12 C41 C43B F32B -76.6(17) . . . . ?
O12 C41 C43B F31 50.9(15) . . . . ?
O12 C41 C43B F33B 169.0(15) . . . . ?
O12 C41 C44B F34 29(2) . . . . ?
O12 C41 C44B F35 155.0(16) . . . . ?
O12 C41 C44B F36B -77.8(19) . . . . ?
C42B C41 C43B F32B 168.2(17) . . . . ?
C42B C41 C43B F31 -64.3(16) . . . . ?
C42B C41 C43B F33B 53.9(18) . . . . ?
C42B C41 C44B F34 161.1(16) . . . . ?
C42B C41 C44B F35 -73(2) . . . . ?
C42B C41 C44B F36B 54(2) . . . . ?
F30A C42A C41 C44A -156.6(7) . . . . ?
F30A C42A C41 C43A 83.6(8) . . . . ?
F30A C42A C41 O12 -36.6(9) . . . . ?
C43B C41 C42B F29B -88.1(15) . . . . ?
C43B C41 C42B F28B 31.6(18) . . . . ?
C43B C41 C42B F30B 154.7(14) . . . . ?
C43B C41 C44B F34 -84.2(19) . . . . ?
C43B C41 C44B F35 42(2) . . . . ?
C43B C41 C44B F36B 168.8(17) . . . . ?
F31 C43A C41 C44A 79.2(9) . . . . ?
F31 C43A C41 C42A -164.7(7) . . . . ?
F31 C43A C41 O12 -42.6(9) . . . . ?
C44B C41 C42B F29B 27(2) . . . . ?
C44B C41 C42B F28B 146.2(18) . . . . ?
C44B C41 C42B F30B -90.6(18) . . . . ?
C44B C41 C43B F32B 42(2) . . . . ?
C44B C41 C43B F31 169.9(15) . . . . ?
C44B C41 C43B F33B -72(2) . . . . ?
F34 C44A C41 C43A -164.8(7) . . . . ?
F34 C44A C41 C42A 79.4(8) . . . . ?
F34 C44A C41 O12 -42.7(9) . . . . ?
F35 C44A C41 C43A 76.3(9) . . . . ?
F35 C44A C41 C42A -39.5(8) . . . . ?
F35 C44A C41 O12 -161.6(6) . . . . ?
C36B C33 C35B F13B -36(2) . . . . ?
C36B C33 C35B F15B 77.9(17) . . . . ?
C36B C33 C35B F14B -157.2(18) . . . . ?
C36B C33 C34B F10B 80(2) . . . . ?
C36B C33 C34B F12B -160.1(19) . . . . ?
C36B C33 C34B F11B -51(2) . . . . ?
C35B C33 C36B F16B 71(2) . . . . ?
C35B C33 C36B F18B -167.9(16) . . . . ?
C35B C33 C36B F17B -51.3(18) . . . . ?
C35B C33 C34B F10B -36(2) . . . . ?
C35B C33 C34B F12B 83(2) . . . . ?
C35B C33 C34B F11B -167.7(19) . . . . ?
C34B C33 C36B F16B -41(2) . . . . ?
C34B C33 C36B F18B 79.9(19) . . . . ?
C34B C33 C36B F17B -163.5(16) . . . . ?
C34B C33 C35B F13B 76(2) . . . . ?
C34B C33 C35B F15B -170.7(17) . . . . ?
C34B C33 C35B F14B -46(2) . . . . ?
O10 Al1 O11 C37 -99.4(15) . . . . ?
O10 Al1 O12 C41 -120.5(13) . . . . ?
O10 C33 C35C F14C 83(3) . . . . ?
O10 C33 C35C F13C -157(3) . . . . ?
O10 C33 C35C F15C -40(3) . . . . ?
O10 C33 C36C F18C -43(3) . . . . ?
O10 C33 C36C F17C 78(3) . . . . ?
O10 C33 C36C F16C -155(3) . . . . ?
O10 C33 C34C F11C 56(3) . . . . ?
O10 C33 C34C F10C -176(4) . . . . ?
O10 C33 C34C F12C -70(3) . . . . ?
C35C C33 O10 Al1 -47(5) . . . . ?
C35C C33 C36C F18C -166(3) . . . . ?
C35C C33 C36C F17C -46(2) . . . . ?
C35C C33 C36C F16C 82(3) . . . . ?
C35C C33 C34C F11C -175(3) . . . . ?
C35C C33 C34C F10C -47(4) . . . . ?
C35C C33 C34C F12C 59(3) . . . . ?
C36C C33 O10 Al1 -166(4) . . . . ?
C36C C33 C35C F14C -161(2) . . . . ?
C36C C33 C35C F13C -40(3) . . . . ?
C36C C33 C35C F15C 77(2) . . . . ?
C36C C33 C34C F11C -52(3) . . . . ?
C36C C33 C34C F10C 76(4) . . . . ?
C36C C33 C34C F12C -178(2) . . . . ?
C34C C33 O10 Al1 87(5) . . . . ?
C34C C33 C35C F14C -41(3) . . . . ?
C34C C33 C35C F13C 80(3) . . . . ?
C34C C33 C35C F15C -163(2) . . . . ?
C34C C33 C36C F18C 62(3) . . . . ?
C34C C33 C36C F17C -177(2) . . . . ?
C34C C33 C36C F16C -50(3) . . . . ?
C32B C29 C31B F6B 43(3) . . . . ?
C32B C29 C31B F4B -82(3) . . . . ?
C32B C29 C31B F5B 165(3) . . . . ?
C32B C29 C30B F3B 44(3) . . . . ?
C32B C29 C30B F2B 171(2) . . . . ?
C32B C29 C30B F1B -74(3) . . . . ?
C32B C29 O9A Al1 57(5) . . . . ?
C31B C29 C32B F9B 166(3) . . . . ?
C31B C29 C32B F8B -76(3) . . . . ?
C31B C29 C32B F7B 44(4) . . . . ?
C31B C29 C30B F3B -79(3) . . . . ?
C31B C29 C30B F2B 48(3) . . . . ?
C31B C29 C30B F1B 163(2) . . . . ?
C31B C29 O9A Al1 177(4) . . . . ?
C30B C29 C32B F9B 43(4) . . . . ?
C30B C29 C32B F8B 161(3) . . . . ?
C30B C29 C32B F7B -78(3) . . . . ?
C30B C29 C31B F6B 166(2) . . . . ?
C30B C29 C31B F4B 41(3) . . . . ?
C30B C29 C31B F5B -71(3) . . . . ?
C30B C29 O9A Al1 -65(5) . . . . ?
O9A Al1 O11 C37 17.6(13) . . . . ?
O9A Al1 O12 C41 116.5(12) . . . . ?
O9A C29 C32B F9B -78(4) . . . . ?
O9A C29 C32B F8B 41(3) . . . . ?
O9A C29 C32B F7B 161(3) . . . . ?
O9A C29 C31B F6B -77(3) . . . . ?
O9A C29 C31B F4B 158(3) . . . . ?
O9A C29 C31B F5B 45(3) . . . . ?
O9A C29 C30B F3B 165(2) . . . . ?
O9A C29 C30B F2B -67(3) . . . . ?
O9A C29 C30B F1B 48(3) . . . . ?
C38B C37 C40B F27 -42.2(8) . . . . ?
C38B C37 C40B F26B 82.2(7) . . . . ?
C38B C37 C40B F25B -159.1(5) . . . . ?
C38B C37 C39B F22B 82.3(7) . . . . ?
C38B C37 C39B F24B -157.3(5) . . . . ?
C38B C37 C39B F23B -39.0(7) . . . . ?
C40B C37 C38B F21B -162.6(6) . . . . ?
C40B C37 C38B F19B 69.9(8) . . . . ?
C40B C37 C38B F20B -45.7(6) . . . . ?
C40B C37 C39B F22B -37.3(8) . . . . ?
C40B C37 C39B F24B 83.2(6) . . . . ?
C40B C37 C39B F23B -158.6(5) . . . . ?
C39B C37 C38B F21B 78.9(7) . . . . ?
C39B C37 C38B F19B -48.6(8) . . . . ?
C39B C37 C38B F20B -164.2(5) . . . . ?
C39B C37 C40B F27 74.2(7) . . . . ?
C39B C37 C40B F26B -161.4(6) . . . . ?
C39B C37 C40B F25B -42.7(6) . . . . ?
